data_7120491
loop_
_publ_author_name
'Mateus, Pedro'
'Wicher, Barbara'
'Ferrand, Yann'
'Huc, Ivan'

_publ_section_title
;
 Alkali and alkaline earth metal ion binding by a foldamer capsule:
 selective recognition of magnesium hydrate
;
_journal_name_full 'Chem. Commun.'
_journal_paper_doi 10.1039/C7CC05422J
_journal_year 2017
_chemical_formula_moiety 'C161 H151 N35 O26 Na1, 0.7(C1 F3 O3 S1), C6 H5 Cl, 4.17(C1 H1 Cl3),6(H2 O), 6.43(O)'
_chemical_formula_sum 'C171.57 H172.15 Cl13.45 F2.1 N35 Na O40.53 S0.7'
_chemical_formula_weight 3934.93
_chemical_properties_physical ', Air-sensitive'
_space_group_crystal_system monoclinic
_space_group_IT_number 14
_space_group_name_Hall '-P 2ybc'
_space_group_name_H-M_alt 'P 1 21/c 1'
_symmetry_space_group_name_Hall '-P 2ybc'
_symmetry_space_group_name_H-M 'P 1 21/c 1'
_atom_sites_solution_hydrogens geom
_audit_creation_method SHELXL-2016/4
_audit_update_record
;
2017-07-08 deposited with the CCDC.
2017-07-26 downloaded from the CCDC.
;
_cell_angle_alpha 90
_cell_angle_beta 105.218(3)
_cell_angle_gamma 90
_cell_formula_units_Z 4
_cell_length_a 20.5626(4)
_cell_length_b 49.2607(11)
_cell_length_c 22.2525(6)
_cell_measurement_reflns_used 30011
_cell_measurement_temperature 100(2)
_cell_measurement_theta_max 54.92
_cell_measurement_theta_min 2.23
_cell_volume 21749.8(9)
_computing_cell_refinement 'CrystalClear 2.1 b32, Rigaku 2014'
_computing_data_collection 'CrystalClear 2.1 b32, Rigaku 2014'
_computing_data_reduction 'CrystalClear 2.1 b32, Rigaku 2014'
_computing_publication_material 'SHELXL-2016/4 (Sheldrick, 2016)'
_computing_structure_refinement 'SHELXL-2016/4 (Sheldrick, 2016)'
_computing_structure_solution 'SHELXT 2014/5 (Sheldrick, 2014)'
_diffrn_ambient_temperature 100(2)
_diffrn_detector_area_resol_mean 5.8140
_diffrn_measured_fraction_theta_full 0.989
_diffrn_measured_fraction_theta_max 0.989
_diffrn_measurement_device_type 'partial chi'
_diffrn_measurement_method \w-scans
_diffrn_radiation_type CuK\a
_diffrn_radiation_wavelength 1.54184
_diffrn_reflns_av_R_equivalents 0.0551
_diffrn_reflns_av_unetI/netI 0.0327
_diffrn_reflns_Laue_measured_fraction_full 0.989
_diffrn_reflns_Laue_measured_fraction_max 0.989
_diffrn_reflns_limit_h_max 20
_diffrn_reflns_limit_h_min -20
_diffrn_reflns_limit_k_max 42
_diffrn_reflns_limit_k_min -48
_diffrn_reflns_limit_l_max 21
_diffrn_reflns_limit_l_min -21
_diffrn_reflns_number 89947
_diffrn_reflns_point_group_measured_fraction_full 0.989
_diffrn_reflns_point_group_measured_fraction_max 0.989
_diffrn_reflns_theta_full 50.434
_diffrn_reflns_theta_max 50.434
_diffrn_reflns_theta_min 2.245
_diffrn_source 'Rigaku MM007 rotating anode'
_exptl_absorpt_coefficient_mu 2.271
_exptl_absorpt_correction_T_max 1.000
_exptl_absorpt_correction_T_min 0.695
_exptl_absorpt_correction_type multi-scan
_exptl_absorpt_process_details
;
CrysAlisPro 1.171.38.43 (Rigaku Oxford Diffraction, 2015)
Empirical absorption correction using spherical harmonics,
 implemented in SCALE3 ABSPACK scaling algorithm.
;
_exptl_crystal_colour yellow
_exptl_crystal_density_diffrn 1.202
_exptl_crystal_description plate
_exptl_crystal_F_000 8162
_exptl_crystal_size_max 0.200
_exptl_crystal_size_mid 0.070
_exptl_crystal_size_min 0.020
_refine_diff_density_max 1.556
_refine_diff_density_min -0.867
_refine_diff_density_rms 0.172
_refine_ls_extinction_method none
_refine_ls_goodness_of_fit_ref 3.736
_refine_ls_hydrogen_treatment constr
_refine_ls_matrix_type full
_refine_ls_number_parameters 2249
_refine_ls_number_reflns 22533
_refine_ls_number_restraints 148
_refine_ls_restrained_S_all 3.735
_refine_ls_R_factor_all 0.2100
_refine_ls_R_factor_gt 0.1971
_refine_ls_shift/su_max 0.008
_refine_ls_shift/su_mean 0.000
_refine_ls_structure_factor_coef Fsqd
_refine_ls_weighting_details 'w=1/[\s^2^(Fo^2^)+(0.1000P)^2^] where P=(Fo^2^+2Fc^2^)/3'
_refine_ls_weighting_scheme calc
_refine_ls_wR_factor_gt 0.4819
_refine_ls_wR_factor_ref 0.4971
_reflns_Friedel_coverage 0.000
_reflns_number_gt 18677
_reflns_number_total 22533
_reflns_threshold_expression 'I > 2\s(I)'
_cod_data_source_file c7cc05422j2.cif
_cod_data_source_block caps_Na
_cod_original_formula_sum 'C171.57 H172.15 Cl13.45 F2.10 N35 Na O40.53 S0.70'
_cod_database_code 7120491
_shelx_shelxl_version_number 2016/4
_shelx_space_group_comment
;
The symmetry employed for this shelxl refinement is uniquely defined
by the following loop, which should always be used as a source of
symmetry information in preference to the above space-group names.
They are only intended as comments.
;
_shelx_estimated_absorpt_t_min 0.659
_shelx_estimated_absorpt_t_max 0.956

loop_
_space_group_symop_operation_xyz
'x, y, z'
'-x, y+1/2, -z+1/2'
'-x, -y, -z'
'x, -y-1/2, z-1/2'

loop_
_atom_site_label
_atom_site_type_symbol
_atom_site_fract_x
_atom_site_fract_y
_atom_site_fract_z
_atom_site_U_iso_or_equiv
_atom_site_adp_type
_atom_site_occupancy
_atom_site_site_symmetry_order
_atom_site_calc_flag
_atom_site_refinement_flags_posn
_atom_site_refinement_flags_adp
_atom_site_refinement_flags_occupancy
_atom_site_disorder_assembly
_atom_site_disorder_group
NA1 Na 0.72335(19) 0.63741(7) 0.42363(18) 0.0805(11) Uani 1 1 d . . . . .
C1A C 0.4103(3) 0.66050(13) 0.3851(3) 0.102(4) Uani 1 1 d G . . . .
C2A C 0.3858(3) 0.68678(13) 0.3855(5) 0.159(8) Uani 1 1 d G . . . .
H2A H 0.377854 0.697639 0.349003 0.191 Uiso 1 1 calc R U . . .
C3A C 0.3728(4) 0.69716(10) 0.4393(5) 0.184(11) Uani 1 1 d G . . . .
H3A H 0.356053 0.715121 0.439540 0.220 Uiso 1 1 calc R U . . .
C4A C 0.3844(3) 0.68127(12) 0.4926(5) 0.140(6) Uani 1 1 d G . . . .
H4A H 0.375527 0.688368 0.529403 0.168 Uiso 1 1 calc R U . . .
C5A C 0.4089(2) 0.65499(10) 0.4922(3) 0.101(4) Uani 1 1 d G . . . .
C9A C 0.42185(18) 0.64461(9) 0.4385(3) 0.085(3) Uani 1 1 d G . . . .
N2A N 0.4464(2) 0.61833(10) 0.4381(3) 0.084(3) Uani 1 1 d G . . . .
C8A C 0.4579(3) 0.60244(10) 0.4914(3) 0.077(3) Uani 1 1 d G . . . .
C7A C 0.4450(3) 0.61282(14) 0.5452(3) 0.091(3) Uani 1 1 d G . . . .
H7A H 0.452889 0.601962 0.581708 0.110 Uiso 1 1 calc R U . . .
C6A C 0.4205(3) 0.63910(15) 0.5456(3) 0.137(7) Uani 1 1 d G . . . .
C10A C 0.4851(5) 0.57658(19) 0.4857(5) 0.066(2) Uani 1 1 d . . . . .
C11A C 0.5205(4) 0.54752(18) 0.4058(4) 0.062(2) Uani 1 1 d . . . . .
C12A C 0.5194(4) 0.5227(2) 0.4367(5) 0.069(3) Uani 1 1 d . . . . .
H12A H 0.510658 0.521977 0.476491 0.083 Uiso 1 1 calc R U . . .
C13A C 0.5319(4) 0.4990(2) 0.4062(5) 0.078(3) Uani 1 1 d . . . . .
H13A H 0.531386 0.482039 0.426318 0.093 Uiso 1 1 calc R U . . .
C14A C 0.5457(4) 0.49926(18) 0.3448(5) 0.066(2) Uani 1 1 d . . . . .
H14A H 0.551961 0.482614 0.325495 0.079 Uiso 1 1 calc R U . . .
C15A C 0.5499(4) 0.52439(17) 0.3138(4) 0.059(2) Uani 1 1 d . . . . .
C19A C 0.5394(4) 0.54886(16) 0.3450(4) 0.057(2) Uani 1 1 d . . . . .
N4A N 0.5428(3) 0.57351(14) 0.3174(4) 0.0608(18) Uani 1 1 d . . . . .
C18A C 0.5593(4) 0.57441(17) 0.2604(5) 0.064(2) Uani 1 1 d . . . . .
C17A C 0.5680(4) 0.55149(18) 0.2230(4) 0.060(2) Uani 1 1 d . . . . .
H17A H 0.576189 0.553335 0.183185 0.072 Uiso 1 1 calc R U . . .
C16A C 0.5633(4) 0.52673(19) 0.2501(5) 0.068(3) Uani 1 1 d . . . . .
C20A C 0.5672(4) 0.60199(19) 0.2289(3) 0.070(3) Uani 1 1 d D . . . .
C21A C 0.5621(4) 0.65031(18) 0.2515(5) 0.068(3) Uani 1 1 d . . . . .
C22A C 0.5606(5) 0.65939(19) 0.1878(5) 0.080(3) Uani 1 1 d . . . . .
H22A H 0.561372 0.646397 0.156470 0.097 Uiso 1 1 calc R U . . .
C23A C 0.5582(6) 0.6872(2) 0.1737(5) 0.086(3) Uani 1 1 d . . . . .
H23A H 0.558034 0.693209 0.133135 0.104 Uiso 1 1 calc R U . . .
C24A C 0.5559(5) 0.7058(2) 0.2201(6) 0.085(3) Uani 1 1 d . . . . .
H24A H 0.553906 0.724524 0.209636 0.102 Uiso 1 1 calc R U . . .
C25A C 0.5566(5) 0.69807(18) 0.2868(5) 0.073(3) Uani 1 1 d . . . . .
C26A C 0.5532(5) 0.71693(19) 0.3376(5) 0.076(3) Uani 1 1 d . . . . .
C27A C 0.5569(5) 0.7078(2) 0.4002(6) 0.083(3) Uani 1 1 d . . . . .
H27A H 0.554948 0.720691 0.431418 0.099 Uiso 1 1 calc R U . . .
C28A C 0.5634(5) 0.67920(17) 0.4157(4) 0.067(2) Uani 1 1 d D . . . .
C29A C 0.5616(4) 0.67031(19) 0.3039(5) 0.072(3) Uani 1 1 d . . . . .
C30A C 0.5667(5) 0.6720(2) 0.4819(4) 0.079(3) Uani 1 1 d D . . . .
C31A C 0.5885(4) 0.6350(2) 0.5692(4) 0.066(2) Uani 1 1 d . . . . .
C32A C 0.5806(5) 0.6503(2) 0.6249(5) 0.079(3) Uani 1 1 d . . . . .
H32A H 0.573688 0.669351 0.621723 0.095 Uiso 1 1 calc R U . . .
C33A C 0.5831(5) 0.6369(2) 0.6839(5) 0.075(3) Uani 1 1 d . . . . .
H33A H 0.578566 0.647195 0.718722 0.091 Uiso 1 1 calc R U . . .
C34A C 0.5917(5) 0.6102(2) 0.6883(5) 0.072(3) Uani 1 1 d . . . . .
H34A H 0.591601 0.600511 0.725246 0.086 Uiso 1 1 calc R U . . .
C35A C 0.6014(4) 0.5963(2) 0.6323(4) 0.067(3) Uani 1 1 d . . . . .
C36A C 0.6080(4) 0.5499(2) 0.6801(5) 0.068(3) Uani 1 1 d . . . . .
C37A C 0.6941(4) 0.44518(19) 0.4010(3) 0.067(2) Uani 1 1 d D . . . .
C38A C 0.7332(5) 0.5812(2) 0.1865(4) 0.070(3) Uani 1 1 d D . . . .
C39A C 0.7213(5) 0.68885(19) 0.6688(3) 0.081(3) Uani 1 1 d D . . . .
C40A C 0.7542(5) 0.5302(3) 0.7988(5) 0.085(3) Uani 1 1 d . . . . .
C41A C 0.8466(4) 0.48398(19) 0.4540(4) 0.077(3) Uani 1 1 d D . . . .
C42A C 0.8749(5) 0.61752(15) 0.3220(5) 0.090(3) Uani 1 1 d D . . . .
C52A C 0.8879(5) 0.6411(2) 0.6146(7) 0.096(4) Uani 1 1 d . . . . .
C53A C 0.9065(5) 0.6123(2) 0.6350(6) 0.087(3) Uani 1 1 d . . . . .
C54A C 0.9010(5) 0.6033(3) 0.6965(6) 0.089(3) Uani 1 1 d . . . . .
H54A H 0.886147 0.615438 0.723448 0.107 Uiso 1 1 calc R U . . .
C55A C 0.9182(5) 0.5765(3) 0.7142(5) 0.089(3) Uani 1 1 d . . . . .
C56A C 0.9397(5) 0.5599(3) 0.6689(6) 0.087(3) Uani 1 1 d . . . . .
C57A C 0.9540(5) 0.5322(3) 0.6809(6) 0.091(3) Uani 1 1 d . . . . .
H57A H 0.949530 0.523887 0.718196 0.109 Uiso 1 1 calc R U . . .
C58A C 0.9752(5) 0.5172(2) 0.6357(6) 0.089(3) Uani 1 1 d . . . . .
H58A H 0.983420 0.498356 0.642546 0.107 Uiso 1 1 calc R U . . .
C59A C 0.9854(5) 0.5293(2) 0.5785(6) 0.086(3) Uani 1 1 d . . . . .
H59A H 1.001243 0.518200 0.550352 0.103 Uiso 1 1 calc R U . . .
C60A C 0.9725(4) 0.5565(2) 0.5648(5) 0.082(3) Uani 1 1 d . . . . .
C61A C 0.9458(4) 0.5718(2) 0.6084(5) 0.076(3) Uani 1 1 d . . . . .
C62A C 1.0071(5) 0.5613(3) 0.4609(6) 0.097(4) Uani 1 1 d D . . . .
N34A N 1.0243(3) 0.60797(15) 0.4305(3) 0.106(3) Uani 1 1 d G U . . .
C63A C 1.0215(3) 0.58085(14) 0.4127(3) 0.094(3) Uani 1 1 d DG U . . .
C64A C 1.0269(3) 0.57384(15) 0.3537(4) 0.117(4) Uani 1 1 d G U . . .
H64A H 1.024910 0.555305 0.341519 0.140 Uiso 1 1 calc R U . . .
C65A C 1.0351(4) 0.5939(2) 0.3124(3) 0.136(4) Uani 1 1 d G U . . .
C66A C 1.0379(3) 0.62106(18) 0.3302(3) 0.140(4) Uani 1 1 d G U . . .
C71A C 1.0325(2) 0.62807(14) 0.3892(3) 0.121(4) Uani 1 1 d G U . . .
C70A C 1.0354(4) 0.65519(14) 0.4070(5) 0.130(4) Uani 1 1 d G U . . .
C69A C 1.0436(4) 0.67529(15) 0.3658(6) 0.172(6) Uani 1 1 d G U . . .
H69A H 1.045512 0.693820 0.377939 0.207 Uiso 1 1 calc R U . . .
C68A C 1.0489(4) 0.6683(2) 0.3068(6) 0.191(8) Uani 1 1 d G U . . .
H68A H 1.054544 0.682013 0.278593 0.229 Uiso 1 1 calc R U . . .
C67A C 1.0461(4) 0.6412(2) 0.2890(4) 0.188(7) Uani 1 1 d G U . . .
H67A H 1.049765 0.636365 0.248656 0.226 Uiso 1 1 calc R U . . .
N1A N 0.4106(5) 0.6512(3) 0.3156(8) 0.133(5) Uani 1 1 d . . . . .
N3A N 0.5023(3) 0.57206(14) 0.4290(3) 0.0608(18) Uani 1 1 d . . . . .
H3AA H 0.501519 0.586431 0.405376 0.073 Uiso 1 1 calc R U . . .
N5A N 0.5621(4) 0.62334(14) 0.2687(4) 0.0643(19) Uani 1 1 d . . . . .
H5A H 0.558800 0.619462 0.306420 0.077 Uiso 1 1 calc R U . . .
N6A N 0.5649(4) 0.66121(15) 0.3676(4) 0.072(2) Uani 1 1 d . . . . .
N7A N 0.5848(3) 0.64620(14) 0.5057(4) 0.067(2) Uani 1 1 d . . . . .
H7AA H 0.595753 0.634736 0.479644 0.080 Uiso 1 1 calc R U . . .
N8A N 0.6002(3) 0.60844(14) 0.5742(3) 0.0613(19) Uani 1 1 d . . . . .
N9A N 0.6135(3) 0.56802(15) 0.6325(4) 0.067(2) Uani 1 1 d . . . . .
H9A H 0.625358 0.561171 0.600373 0.080 Uiso 1 1 calc R U . . .
N10A N 0.6330(3) 0.51732(15) 0.6022(3) 0.0628(19) Uani 1 1 d . . . . .
C1B C 0.6198(4) 0.52051(18) 0.6604(5) 0.067(3) Uani 1 1 d . . . . .
C2B C 0.6166(4) 0.50007(19) 0.7060(4) 0.064(2) Uani 1 1 d . . . . .
H2B H 0.608150 0.504373 0.744926 0.077 Uiso 1 1 calc R U . . .
C3B C 0.6269(4) 0.4737(2) 0.6888(5) 0.069(3) Uani 1 1 d . . . . .
C4B C 0.6396(4) 0.46844(18) 0.6264(4) 0.063(2) Uani 1 1 d . . . . .
C8B C 0.6433(4) 0.49169(18) 0.5844(4) 0.058(2) Uani 1 1 d . . . . .
N11A N 0.6573(3) 0.48885(15) 0.5260(4) 0.0630(19) Uani 1 1 d . . . . .
C7B C 0.6662(4) 0.46460(18) 0.5049(4) 0.060(2) Uani 1 1 d . . . . .
C6B C 0.6626(4) 0.44065(18) 0.5408(5) 0.066(3) Uani 1 1 d . . . . .
H6B H 0.668447 0.423212 0.524724 0.079 Uiso 1 1 calc R U . . .
C5B C 0.6497(4) 0.44331(19) 0.6021(5) 0.067(3) Uani 1 1 d . . . . .
H5B H 0.648117 0.427427 0.625898 0.080 Uiso 1 1 calc R U . . .
N12A N 0.6804(4) 0.46494(15) 0.4426(4) 0.069(2) Uani 1 1 d . . . . .
H12B H 0.680122 0.481517 0.427800 0.083 Uiso 1 1 calc R U . . .
N13A N 0.7057(3) 0.48308(14) 0.3362(3) 0.0602(18) Uani 1 1 d . . . . .
C9B C 0.7071(4) 0.45576(19) 0.3420(3) 0.062(2) Uani 1 1 d D . . . .
C10B C 0.7209(5) 0.43862(19) 0.2920(5) 0.074(3) Uani 1 1 d . . . . .
H10B H 0.722332 0.419469 0.297276 0.089 Uiso 1 1 calc R U . . .
C11B C 0.7321(4) 0.44974(19) 0.2362(4) 0.067(3) Uani 1 1 d . . . . .
C12B C 0.7321(4) 0.47878(19) 0.2291(4) 0.063(2) Uani 1 1 d . . . . .
C16B C 0.7185(4) 0.49404(18) 0.2823(4) 0.060(2) Uani 1 1 d . . . . .
N14A N 0.7161(3) 0.52178(15) 0.2789(4) 0.0639(19) Uani 1 1 d . . . . .
C15B C 0.7277(4) 0.53414(18) 0.2273(4) 0.063(2) Uani 1 1 d . . . . .
C14B C 0.7422(5) 0.5205(2) 0.1724(4) 0.074(3) Uani 1 1 d . . . . .
H14B H 0.748913 0.530424 0.137941 0.089 Uiso 1 1 calc R U . . .
C13B C 0.7452(4) 0.49267(19) 0.1749(4) 0.068(2) Uani 1 1 d . . . . .
H13B H 0.755590 0.482567 0.142284 0.082 Uiso 1 1 calc R U . . .
N15A N 0.7246(4) 0.56241(14) 0.2313(3) 0.0633(19) Uani 1 1 d . . . . .
H15A H 0.716440 0.569096 0.265302 0.076 Uiso 1 1 calc R U . . .
N16A N 0.7218(4) 0.61218(15) 0.2749(4) 0.067(2) Uani 1 1 d . . . . .
N17A N 0.7185(4) 0.63669(15) 0.3012(3) 0.0651(19) Uani 1 1 d . . . . .
N18A N 0.7171(4) 0.68371(15) 0.3640(3) 0.0654(19) Uani 1 1 d . . . . .
N19A N 0.7250(4) 0.67859(15) 0.4961(4) 0.068(2) Uani 1 1 d . . . . .
N20A N 0.7275(4) 0.67450(16) 0.5607(4) 0.073(2) Uani 1 1 d . . . . .
N21A N 0.7435(5) 0.66227(19) 0.6888(4) 0.093(3) Uani 1 1 d . . . . .
H21A H 0.763455 0.653352 0.664354 0.111 Uiso 1 1 calc R U . . .
N22A N 0.7504(4) 0.6215(2) 0.7381(4) 0.089(3) Uani 1 1 d . . . . .
C30B C 0.7379(5) 0.6476(3) 0.7446(6) 0.088(3) Uani 1 1 d . . . . .
C31B C 0.7179(6) 0.6575(2) 0.8003(5) 0.089(3) Uani 1 1 d . . . . .
H31B H 0.711817 0.676385 0.805199 0.106 Uiso 1 1 calc R U . . .
C32B C 0.7082(5) 0.6398(3) 0.8449(5) 0.087(3) Uani 1 1 d . . . . .
H32B H 0.695960 0.646475 0.880436 0.104 Uiso 1 1 calc R U . . .
C33B C 0.7160(5) 0.6124(2) 0.8380(5) 0.078(3) Uani 1 1 d . . . . .
C37B C 0.7412(5) 0.6039(2) 0.7853(5) 0.085(3) Uani 1 1 d . . . . .
N23A N 0.7522(4) 0.5772(2) 0.7723(4) 0.084(2) Uani 1 1 d . . . . .
C36B C 0.7401(5) 0.5590(2) 0.8146(5) 0.079(3) Uani 1 1 d . . . . .
C35B C 0.7162(5) 0.5646(3) 0.8686(5) 0.083(3) Uani 1 1 d . . . . .
H35B H 0.708748 0.550294 0.894520 0.099 Uiso 1 1 calc R U . . .
C34B C 0.7044(5) 0.5914(3) 0.8821(6) 0.091(3) Uani 1 1 d . . . . .
N24A N 0.7746(4) 0.52801(17) 0.7456(4) 0.077(2) Uani 1 1 d . . . . .
H24B H 0.780697 0.543704 0.728993 0.093 Uiso 1 1 calc R U . . .
N26A N 0.8254(4) 0.49636(16) 0.5572(4) 0.076(2) Uani 1 1 d . . . . .
C44B C 0.8340(4) 0.4770(2) 0.5156(4) 0.076(3) Uani 1 1 d D . . . .
C43B C 0.8299(4) 0.44794(19) 0.5299(7) 0.085(3) Uani 1 1 d . . . . .
H43B H 0.835316 0.434132 0.501746 0.102 Uiso 1 1 calc R U . . .
C42B C 0.8171(5) 0.4417(2) 0.5899(7) 0.090(4) Uani 1 1 d . . . . .
C41B C 0.8093(5) 0.4622(2) 0.6362(6) 0.083(3) Uani 1 1 d . . . . .
C45B C 0.8125(4) 0.4898(2) 0.6161(5) 0.069(3) Uani 1 1 d . . . . .
N25A N 0.8017(4) 0.51044(17) 0.6540(4) 0.078(2) Uani 1 1 d . . . . .
C38B C 0.7875(5) 0.5056(2) 0.7123(5) 0.082(3) Uani 1 1 d . . . . .
C39B C 0.7855(5) 0.4782(3) 0.7350(6) 0.091(4) Uani 1 1 d . . . . .
H39B H 0.777503 0.474730 0.774467 0.110 Uiso 1 1 calc R U . . .
C40B C 0.7955(5) 0.4577(3) 0.6975(6) 0.087(3) Uani 1 1 d . . . . .
H40B H 0.793625 0.439521 0.711296 0.105 Uiso 1 1 calc R U . . .
N27A N 0.8519(4) 0.51147(16) 0.4433(4) 0.078(2) Uani 1 1 d . . . . .
H27B H 0.848823 0.522264 0.474005 0.093 Uiso 1 1 calc R U . . .
N28A N 0.8602(4) 0.55280(17) 0.3947(4) 0.071(2) Uani 1 1 d . . . . .
N29A N 0.8686(4) 0.59631(17) 0.3592(4) 0.071(2) Uani 1 1 d . . . . .
H29A H 0.863148 0.600703 0.395846 0.086 Uiso 1 1 calc R U . . .
N30A N 0.8777(3) 0.64565(8) 0.4162(3) 0.080(2) Uani 1 1 d G . . . .
C43A C 0.8774(3) 0.64456(12) 0.3537(3) 0.086(3) Uani 1 1 d DG . . . .
C44A C 0.8763(3) 0.66844(15) 0.3201(3) 0.120(5) Uani 1 1 d G . . . .
H44A H 0.876061 0.667695 0.277395 0.145 Uiso 1 1 calc R U . . .
C45A C 0.8754(3) 0.69339(12) 0.3490(3) 0.133(7) Uani 1 1 d G . . . .
C46A C 0.8757(2) 0.69448(8) 0.4115(3) 0.105(4) Uani 1 1 d G . . . .
C51A C 0.8769(2) 0.67061(9) 0.4451(3) 0.087(3) Uani 1 1 d G . . . .
C50A C 0.8772(3) 0.67169(13) 0.5076(3) 0.099(4) Uani 1 1 d G . . . .
C49A C 0.8763(4) 0.69665(16) 0.5365(4) 0.124(5) Uani 1 1 d G . . . .
H49A H 0.876527 0.697387 0.579218 0.148 Uiso 1 1 calc R U . . .
C48A C 0.8752(4) 0.72052(13) 0.5029(5) 0.134(6) Uani 1 1 d G . . . .
H48A H 0.874565 0.737576 0.522713 0.160 Uiso 1 1 calc R U . . .
C47A C 0.8749(3) 0.71944(9) 0.4405(4) 0.133(6) Uani 1 1 d G . . . .
H47A H 0.874054 0.735752 0.417511 0.160 Uiso 1 1 calc R U . . .
N31A N 0.8853(4) 0.64736(19) 0.5473(5) 0.093(3) Uani 1 1 d . . . . .
H31A H 0.889767 0.632574 0.526587 0.111 Uiso 1 1 calc R U . . .
N32A N 0.9289(4) 0.59748(19) 0.5916(4) 0.082(2) Uani 1 1 d . . . . .
N33A N 0.9863(4) 0.57106(18) 0.5120(4) 0.080(2) Uani 1 1 d . . . . .
H33B H 0.980562 0.588754 0.512542 0.096 Uiso 1 1 calc R U . . .
N35A N 1.0425(6) 0.6625(3) 0.4776(9) 0.154(6) Uani 1 1 d . . . . .
O1A O 0.4254(4) 0.6671(2) 0.2751(6) 0.139(4) Uani 1 1 d . . . . .
O2A O 0.3973(5) 0.6268(2) 0.2994(5) 0.127(3) Uani 1 1 d . . . . .
O3A O 0.4892(3) 0.56064(15) 0.5325(3) 0.0836(19) Uani 1 1 d . . . . .
O4A O 0.5796(4) 0.60341(13) 0.1769(3) 0.0812(18) Uani 1 1 d D . . . .
O5A O 0.5541(5) 0.68867(15) 0.5222(4) 0.109(3) Uani 1 1 d . . . . .
O6A O 0.5953(3) 0.55468(14) 0.7318(3) 0.0839(19) Uani 1 1 d . . . . .
O7A O 0.6939(3) 0.42032(14) 0.4146(3) 0.0800(18) Uani 1 1 d . . . . .
O8A O 0.7445(4) 0.57737(14) 0.1345(3) 0.090(2) Uani 1 1 d D . . . .
O9A O 0.7043(4) 0.70359(15) 0.7078(3) 0.096(2) Uani 1 1 d D . . . .
O10A O 0.7475(4) 0.51086(16) 0.8362(4) 0.098(2) Uani 1 1 d . . . . .
O11A O 0.8505(3) 0.46723(15) 0.4107(4) 0.096(2) Uani 1 1 d . . . . .
O12A O 0.8819(4) 0.61481(17) 0.2625(4) 0.105(2) Uani 1 1 d . . . . .
O13A O 0.8757(4) 0.65728(18) 0.6545(4) 0.111(3) Uani 1 1 d . . . . .
O14A O 1.0153(4) 0.53657(19) 0.4512(4) 0.103(2) Uani 1 1 d . . . . .
O15A O 1.0719(7) 0.6486(2) 0.5257(7) 0.160(4) Uani 1 1 d . . . . .
O16A O 1.0178(5) 0.6833(3) 0.4909(8) 0.189(6) Uani 1 1 d . . . . .
C17B C 0.7275(5) 0.61000(18) 0.2122(5) 0.068(3) Uani 1 1 d . . . . .
C18B C 0.7290(6) 0.6324(2) 0.1711(5) 0.083(3) Uani 1 1 d . . . . .
H18B H 0.732658 0.630162 0.129740 0.100 Uiso 1 1 calc R U . . .
C19B C 0.7247(6) 0.6580(2) 0.1980(5) 0.087(3) Uani 1 1 d . . . . .
H19B H 0.724549 0.674106 0.174606 0.105 Uiso 1 1 calc R U . . .
C20B C 0.7202(5) 0.65936(19) 0.2654(5) 0.073(3) Uani 1 1 d . . . . .
C21B C 0.7178(4) 0.68544(18) 0.3002(5) 0.066(3) Uani 1 1 d . . . . .
C22B C 0.7140(5) 0.70945(19) 0.2659(5) 0.076(3) Uani 1 1 d . . . . .
H22B H 0.712889 0.709685 0.223003 0.092 Uiso 1 1 calc R U . . .
C23B C 0.7119(5) 0.7333(2) 0.3004(5) 0.083(3) Uani 1 1 d . . . . .
H23B H 0.710205 0.750445 0.280559 0.099 Uiso 1 1 calc R U . . .
C24B C 0.7123(5) 0.7320(2) 0.3680(5) 0.079(3) Uani 1 1 d . . . . .
H24C H 0.711245 0.748530 0.389802 0.095 Uiso 1 1 calc R U . . .
C25B C 0.7142(4) 0.70685(18) 0.4010(3) 0.070(3) Uani 1 1 d D . . . .
C26B C 0.7150(4) 0.70367(17) 0.4683(3) 0.063(2) Uani 1 1 d D . . . .
C27B C 0.7075(6) 0.7255(2) 0.5105(5) 0.087(3) Uani 1 1 d . . . . .
H27C H 0.700870 0.743537 0.494769 0.105 Uiso 1 1 calc R U . . .
C28B C 0.7098(6) 0.7208(2) 0.5762(5) 0.083(3) Uani 1 1 d . . . . .
H28B H 0.703731 0.735744 0.601230 0.100 Uiso 1 1 calc R U . . .
C29B C 0.7205(5) 0.6952(2) 0.6026(3) 0.072(3) Uani 1 1 d D . . . .
C46B C 0.8620(5) 0.5252(2) 0.3869(5) 0.075(3) Uani 1 1 d . . . . .
C47B C 0.8745(5) 0.5133(2) 0.3342(5) 0.075(3) Uani 1 1 d . . . . .
H47B H 0.878146 0.494063 0.332655 0.091 Uiso 1 1 calc R U . . .
C48B C 0.8820(5) 0.5290(3) 0.2822(6) 0.093(4) Uani 1 1 d . . . . .
H48B H 0.888014 0.520156 0.246164 0.112 Uiso 1 1 calc R U . . .
C49B C 0.8804(5) 0.5577(3) 0.2846(6) 0.088(3) Uani 1 1 d . . . . .
H49B H 0.885317 0.569266 0.251875 0.106 Uiso 1 1 calc R U . . .
C50B C 0.8697(4) 0.5680(2) 0.3470(5) 0.069(3) Uani 1 1 d . . . . .
O2W O 0.7866(4) 0.59809(15) 0.4535(4) 0.098(2) Uani 1 1 d . . . . .
O1W O 0.6420(3) 0.60615(13) 0.4362(4) 0.088(2) Uani 1 1 d . . . . .
O4W O 0.7907(5) 0.5598(2) 0.5625(5) 0.150(4) Uani 1 1 d . . . . .
O5W O 0.6697(5) 0.55321(18) 0.4985(4) 0.117(3) Uani 1 1 d . . . . .
O3W O 0.7521(5) 0.6031(2) 0.6048(6) 0.164(4) Uani 1 1 d . . . . .
O6W O 0.6991(4) 0.55827(14) 0.3799(4) 0.096(2) Uani 1 1 d . . . . .
CL4 Cl 0.8953(2) 0.45959(10) 0.1900(2) 0.1558(16) Uani 1 1 d . . . . .
C2R C 0.9051(4) 0.4302(2) 0.2388(5) 0.112(4) Uani 1 1 d G U . . .
C3R C 0.8927(4) 0.4315(2) 0.2973(6) 0.110(4) Uani 1 1 d G U . . .
H3R H 0.878930 0.448184 0.311597 0.132 Uiso 1 1 calc R U . . .
C4R C 0.9006(5) 0.4086(3) 0.3347(4) 0.150(6) Uani 1 1 d G U . . .
H4R H 0.892194 0.409490 0.374653 0.180 Uiso 1 1 calc R U . . .
C5R C 0.9208(5) 0.3842(2) 0.3138(7) 0.146(6) Uani 1 1 d G U . . .
H5R H 0.926210 0.368481 0.339353 0.175 Uiso 1 1 calc R U . . .
C6R C 0.9332(5) 0.3828(2) 0.2553(7) 0.142(6) Uani 1 1 d G U . . .
H6R H 0.946962 0.366167 0.240998 0.171 Uiso 1 1 calc R U . . .
C7R C 0.9253(5) 0.4058(3) 0.2179(5) 0.136(5) Uani 1 1 d G U . . .
H7R H 0.933698 0.404861 0.177941 0.164 Uiso 1 1 calc R U . . .
S1C S 0.70761(18) 0.80271(6) 0.53120(15) 0.0703(11) Uani 0.702(5) 1 d . U P A 1
O3C O 0.6863(8) 0.7883(2) 0.4688(5) 0.123(5) Uani 0.702(5) 1 d . . P A 1
C1C C 0.7896(12) 0.8060(5) 0.5302(16) 0.144(9) Uani 0.702(5) 1 d . U P A 1
F1C F 0.8090(7) 0.7804(3) 0.5264(9) 0.185(6) Uani 0.702(5) 1 d . . P A 1
O1C O 0.7134(6) 0.78922(18) 0.5916(5) 0.096(3) Uani 0.702(5) 1 d . . P A 1
O2C O 0.6903(6) 0.8312(2) 0.5271(5) 0.098(3) Uani 0.702(5) 1 d . . P A 1
F2C F 0.8208(7) 0.8197(3) 0.5862(9) 0.163(6) Uani 0.702(5) 1 d . . P A 1
F3C F 0.7938(9) 0.8196(3) 0.4755(8) 0.176(6) Uani 0.702(5) 1 d . . P A 1
C1AA C 0.8682(4) 0.89374(19) 0.6037(4) 0.035(2) Uani 0.702(5) 1 d . . P A 1
CL1A Cl 0.8813(3) 0.92771(12) 0.6079(3) 0.1317(19) Uani 0.702(5) 1 d . . P A 1
CL2A Cl 0.8048(2) 0.88559(9) 0.5298(2) 0.1008(14) Uani 0.702(5) 1 d . . P A 1
CL3A Cl 0.9280(3) 0.87310(13) 0.6107(3) 0.156(3) Uani 0.702(5) 1 d . . P A 1
CL1B Cl 0.5658(3) 0.74477(8) 0.0626(2) 0.1526(16) Uani 1 1 d . . . . .
CL2B Cl 0.4982(3) 0.77566(8) 0.1389(2) 0.1572(17) Uani 1 1 d . . . . .
CL3B Cl 0.4359(3) 0.73981(10) 0.0331(3) 0.210(3) Uani 1 1 d . . . . .
C1BB C 0.4975(7) 0.7622(3) 0.0602(7) 0.125(5) Uani 1 1 d . . . . .
O1E O 0.8605(9) 0.8451(3) 0.4355(8) 0.056(5) Uiso 0.298(5) 1 d . . P A 2
O2E O 0.8240(11) 0.7938(4) 0.3675(10) 0.078(6) Uiso 0.298(5) 1 d . . P A 2
O1Z O 0.358(2) 0.7582(8) 0.286(2) 0.242(18) Uiso 0.52(3) 1 d . . P B 1
O2Z O 0.3782(15) 0.7232(6) 0.2033(14) 0.190(14) Uiso 0.52(3) 1 d . . P B 1
O1X O 0.4326(13) 0.6591(5) 1.0124(12) 0.206(6) Uiso 0.654(17) 1 d . U P C 1
O2X O 0.3955(15) 0.6512(5) 0.1071(12) 0.206(6) Uiso 0.654(17) 1 d . U P C 1
O3X O 0.6689(13) 0.3181(5) -0.0183(12) 0.206(6) Uiso 0.654(17) 1 d . U P C 1
O4X O 0.667(3) 0.3404(10) -0.086(2) 0.206(6) Uiso 0.346(17) 1 d . U P C 2
O3Z O 0.3556(19) 0.7681(7) 0.3455(18) 0.210(17) Uiso 0.48(3) 1 d . . P B 2
O4Z O 0.3819(18) 0.7420(8) 0.2471(17) 0.202(16) Uiso 0.48(3) 1 d . . P B 2
O3E O 0.8783(9) 0.8362(3) 0.6315(8) 0.054(5) Uiso 0.298(5) 1 d . . P A 2
O4E O 0.9847(9) 0.8644(3) 0.6012(8) 0.056(5) Uiso 0.298(5) 1 d . . P A 2
O5E O 0.9153(11) 0.7952(4) 0.4913(10) 0.081(6) Uiso 0.298(5) 1 d . . P A 2
O6E O 1.025(2) 0.8564(9) 0.426(2) 0.165(14) Uiso 0.298(5) 1 d . . P A 2
O1_1 O 0.4064(5) 0.64589(18) 0.6129(5) 0.127(3) Uani 1 1 d D . . . .
C1_1 C 0.4149(7) 0.6302(3) 0.6672(5) 0.122(5) Uani 1 1 d D . . . .
C2_1 C 0.3974(8) 0.6421(3) 0.7232(5) 0.144(5) Uiso 1 1 d D . . . .
C4_1 C 0.3262(8) 0.6525(5) 0.6996(13) 0.168(9) Uiso 0.718(9) 1 d D . P D 2
C3_1 C 0.4118(13) 0.6268(4) 0.7841(8) 0.194(8) Uiso 1 1 d D . . . .
O1_2 O 0.5690(3) 0.50247(12) 0.2191(3) 0.0692(16) Uani 1 1 d D . . . .
C1_2 C 0.5720(5) 0.50157(16) 0.1567(3) 0.087(3) Uani 1 1 d D . . . .
H1A_2 H 0.615044 0.509955 0.154358 0.104 Uiso 1 1 calc R U . . .
H1B_2 H 0.535137 0.513020 0.131765 0.104 Uiso 1 1 calc R U . . .
C2_2 C 0.5670(5) 0.47410(17) 0.1264(5) 0.119(5) Uani 1 1 d D . . . .
H2_2 H 0.603682 0.462925 0.153623 0.143 Uiso 1 1 calc R U . . .
C4_2 C 0.5018(7) 0.4625(4) 0.1343(10) 0.185(9) Uani 1 1 d D . . . .
H4A_2 H 0.494747 0.444340 0.115504 0.277 Uiso 1 1 calc R U . . .
H4B_2 H 0.504111 0.461167 0.178724 0.277 Uiso 1 1 calc R U . . .
H4C_2 H 0.464297 0.474317 0.113709 0.277 Uiso 1 1 calc R U . . .
C3_2 C 0.5752(8) 0.4711(3) 0.0612(6) 0.157(7) Uani 1 1 d D . . . .
H3A_2 H 0.570402 0.451901 0.049004 0.235 Uiso 1 1 calc R U . . .
H3B_2 H 0.540511 0.481767 0.032231 0.235 Uiso 1 1 calc R U . . .
H3C_2 H 0.619898 0.477548 0.060106 0.235 Uiso 1 1 calc R U . . .
O1_3 O 0.5475(4) 0.74331(12) 0.3195(3) 0.091(2) Uani 1 1 d D . . . .
C1_3 C 0.5434(7) 0.76258(14) 0.3650(4) 0.108(4) Uani 1 1 d D . . . .
H1A_3 H 0.585365 0.762069 0.399250 0.130 Uiso 1 1 calc R U . . .
H1B_3 H 0.505337 0.757934 0.382599 0.130 Uiso 1 1 calc R U . . .
C2_3 C 0.5334(6) 0.79069(16) 0.3379(5) 0.125(5) Uani 1 1 d D . . . .
H2_3 H 0.491513 0.790445 0.302728 0.150 Uiso 1 1 calc R U . . .
C4_3 C 0.5232(11) 0.8113(3) 0.3849(8) 0.188(9) Uani 1 1 d D . . . .
H4A_3 H 0.516860 0.829309 0.365654 0.282 Uiso 1 1 calc R U . . .
H4B_3 H 0.483286 0.806384 0.398747 0.282 Uiso 1 1 calc R U . . .
H4C_3 H 0.562892 0.811468 0.420723 0.282 Uiso 1 1 calc R U . . .
C3_3 C 0.5916(7) 0.7975(3) 0.3110(7) 0.134(5) Uani 1 1 d D . . . .
H3A_3 H 0.585403 0.815849 0.293181 0.200 Uiso 1 1 calc R U . . .
H3B_3 H 0.633841 0.796775 0.343967 0.200 Uiso 1 1 calc R U . . .
H3C_3 H 0.593298 0.784421 0.278301 0.200 Uiso 1 1 calc R U . . .
O1_4 O 0.6247(3) 0.45174(12) 0.7284(3) 0.0751(17) Uani 1 1 d D . . . .
C1_4 C 0.6146(5) 0.45396(17) 0.7884(3) 0.085(3) Uani 1 1 d D . . . .
H1A_4 H 0.570554 0.463014 0.783876 0.102 Uiso 1 1 calc R U . . .
H1B_4 H 0.649538 0.466414 0.812617 0.102 Uiso 1 1 calc R U . . .
C2_4 C 0.6153(4) 0.42900(18) 0.8274(4) 0.103(4) Uani 1 1 d D . . . .
H2_4 H 0.583701 0.415456 0.801612 0.123 Uiso 1 1 calc R U . . .
C4_4 C 0.5984(7) 0.4315(3) 0.8892(5) 0.123(5) Uani 1 1 d D . . . .
H4A_4 H 0.601008 0.413621 0.908898 0.184 Uiso 1 1 calc R U . . .
H4B_4 H 0.630532 0.443852 0.916375 0.184 Uiso 1 1 calc R U . . .
H4C_4 H 0.552642 0.438770 0.882580 0.184 Uiso 1 1 calc R U . . .
C3_4 C 0.6859(5) 0.4178(3) 0.8397(7) 0.134(5) Uani 1 1 d D . . . .
H3A_4 H 0.689613 0.401327 0.865135 0.201 Uiso 1 1 calc R U . . .
H3B_4 H 0.695663 0.413360 0.800019 0.201 Uiso 1 1 calc R U . . .
H3C_4 H 0.718158 0.431361 0.861882 0.201 Uiso 1 1 calc R U . . .
O1_5 O 0.7441(3) 0.43606(10) 0.1837(3) 0.0750(18) Uani 1 1 d D . . . .
C1_5 C 0.7458(5) 0.40750(10) 0.1840(4) 0.083(3) Uani 1 1 d D . . . .
H1A_5 H 0.703617 0.400424 0.191515 0.099 Uiso 1 1 calc R U . . .
H1B_5 H 0.783895 0.401194 0.218341 0.099 Uiso 1 1 calc R U . . .
C2_5 C 0.7537(6) 0.39648(16) 0.1233(3) 0.095(3) Uani 1 1 d D . . . .
H2_5 H 0.797437 0.404102 0.119231 0.113 Uiso 1 1 calc R U . . .
C4_5 C 0.7030(7) 0.4041(3) 0.0633(5) 0.121(5) Uani 1 1 d D . . . .
H4A_5 H 0.715033 0.395378 0.028181 0.181 Uiso 1 1 calc R U . . .
H4B_5 H 0.657982 0.398125 0.064814 0.181 Uiso 1 1 calc R U . . .
H4C_5 H 0.702902 0.423890 0.057969 0.181 Uiso 1 1 calc R U . . .
C3_5 C 0.7640(9) 0.36611(16) 0.1262(6) 0.123(5) Uani 1 1 d D . . . .
H3A_5 H 0.768965 0.359570 0.086020 0.185 Uiso 1 1 calc R U . . .
H3B_5 H 0.804787 0.361728 0.158966 0.185 Uiso 1 1 calc R U . . .
H3C_5 H 0.725014 0.357318 0.135454 0.185 Uiso 1 1 calc R U . . .
O1_6 O 0.6773(4) 0.60023(16) 0.9299(3) 0.094(2) Uani 1 1 d D . . . .
C1_6 C 0.6528(6) 0.5808(2) 0.9648(5) 0.111(4) Uani 1 1 d D . . . .
H1A_6 H 0.691424 0.570467 0.990603 0.133 Uiso 1 1 calc R U . . .
H1B_6 H 0.623735 0.567813 0.935711 0.133 Uiso 1 1 calc R U . . .
C2_6 C 0.6132(6) 0.5925(2) 1.0065(5) 0.114(4) Uani 1 1 d D . . . .
H2_6 H 0.645356 0.604088 1.037677 0.136 Uiso 1 1 calc R U . . .
C4_6 C 0.5656(7) 0.6118(3) 0.9636(7) 0.140(6) Uani 1 1 d D . . . .
H4A_6 H 0.536907 0.620764 0.986464 0.210 Uiso 1 1 calc R U . . .
H4B_6 H 0.591704 0.625519 0.948045 0.210 Uiso 1 1 calc R U . . .
H4C_6 H 0.537462 0.601653 0.928444 0.210 Uiso 1 1 calc R U . . .
C3_6 C 0.5899(9) 0.5705(3) 1.0432(6) 0.141(6) Uani 1 1 d D . . . .
H3A_6 H 0.564300 0.578568 1.070023 0.212 Uiso 1 1 calc R U . . .
H3B_6 H 0.561211 0.557638 1.014340 0.212 Uiso 1 1 calc R U . . .
H3C_6 H 0.629203 0.560858 1.068856 0.212 Uiso 1 1 calc R U . . .
O1_7 O 0.8125(3) 0.41583(15) 0.6107(4) 0.106(3) Uani 1 1 d D . . . .
C1_7 C 0.8078(6) 0.39528(17) 0.5658(5) 0.128(6) Uani 1 1 d D . . . .
H1A_7 H 0.850908 0.393899 0.554001 0.154 Uiso 1 1 calc R U . . .
H1B_7 H 0.771709 0.399733 0.528001 0.154 Uiso 1 1 calc R U . . .
C2_7 C 0.7925(7) 0.3687(2) 0.5924(6) 0.142(5) Uiso 1 1 d D . . . .
H2_7 H 0.833304 0.363007 0.625482 0.170 Uiso 1 1 calc R U . . .
C4_7 C 0.7345(7) 0.3715(4) 0.6218(7) 0.144(5) Uiso 1 1 d D . . . .
H4A_7 H 0.725627 0.353921 0.638685 0.215 Uiso 1 1 calc R U . . .
H4B_7 H 0.745919 0.384903 0.655461 0.215 Uiso 1 1 calc R U . . .
H4C_7 H 0.694169 0.377481 0.590250 0.215 Uiso 1 1 calc R U . . .
C3_7 C 0.7799(14) 0.3479(4) 0.5408(9) 0.214(10) Uiso 1 1 d D . . . .
H3A_7 H 0.769703 0.330354 0.556759 0.321 Uiso 1 1 calc R U . . .
H3B_7 H 0.741606 0.353737 0.506759 0.321 Uiso 1 1 calc R U . . .
H3C_7 H 0.820092 0.346256 0.525230 0.321 Uiso 1 1 calc R U . . .
O1_8 O 0.8797(4) 0.71605(17) 0.3035(5) 0.139(4) Uani 1 1 d D . . . .
C1_8 C 0.8871(10) 0.7153(3) 0.2423(6) 0.149(6) Uiso 1 1 d D . . . .
C2_8 C 0.8977(8) 0.7421(3) 0.2140(9) 0.174(7) Uiso 1 1 d D . . . .
C4_8 C 0.9624(11) 0.7519(6) 0.2580(12) 0.251(13) Uiso 1 1 d D . . . .
C3_8 C 0.8423(9) 0.7614(4) 0.2187(10) 0.181(7) Uiso 1 1 d D . . . .
O1_9 O 0.9156(4) 0.56461(17) 0.7727(4) 0.103(2) Uani 1 1 d D . . . .
C1_9 C 0.9107(6) 0.5793(2) 0.8256(4) 0.124(5) Uani 1 1 d D . . . .
H1A_9 H 0.866662 0.588689 0.814767 0.148 Uiso 1 1 calc R U . . .
H1B_9 H 0.945933 0.593514 0.833303 0.148 Uiso 1 1 calc R U . . .
C2_9 C 0.9169(8) 0.5647(3) 0.8862(5) 0.180(8) Uani 1 1 d D U . . .
H2_9 H 0.882588 0.549858 0.875807 0.216 Uiso 1 1 calc R U . . .
C3_9 C 0.9836(9) 0.5502(5) 0.9076(9) 0.227(12) Uani 1 1 d D U . . .
H3A_9 H 0.986103 0.540911 0.947151 0.341 Uiso 1 1 calc R U . . .
H3B_9 H 0.987647 0.536828 0.876191 0.341 Uiso 1 1 calc R U . . .
H3C_9 H 1.020389 0.563390 0.913499 0.341 Uiso 1 1 calc R U . . .
C4_9 C 0.9021(13) 0.5792(5) 0.9410(7) 0.225(11) Uani 1 1 d D U . . .
H4A_9 H 0.908651 0.566577 0.976255 0.337 Uiso 1 1 calc R U . . .
H4B_9 H 0.932632 0.594652 0.952879 0.337 Uiso 1 1 calc R U . . .
H4C_9 H 0.855345 0.585595 0.929553 0.337 Uiso 1 1 calc R U . . .
O1_10 O 1.0426(5) 0.5868(3) 0.2425(5) 0.166(5) Uani 1 1 d D . . . .
C1_10 C 1.0362(10) 0.5602(3) 0.2183(6) 0.150(6) Uiso 1 1 d D . . . .
H1A_10 H 0.993151 0.552414 0.222040 0.180 Uiso 1 1 calc R U . . .
H1B_10 H 1.073274 0.548944 0.243470 0.180 Uiso 1 1 calc R U . . .
C2_10 C 1.0380(10) 0.5591(4) 0.1512(7) 0.190(8) Uiso 1 1 d D . . . .
H2_10 H 0.997443 0.568857 0.125842 0.228 Uiso 1 1 calc R U . . .
C3_10 C 1.0372(16) 0.5307(4) 0.1257(12) 0.243(12) Uiso 1 1 d D . . . .
H3A_10 H 1.038420 0.531502 0.081981 0.365 Uiso 1 1 calc R U . . .
H3B_10 H 1.076536 0.520641 0.149869 0.365 Uiso 1 1 calc R U . . .
H3C_10 H 0.995925 0.521375 0.128541 0.365 Uiso 1 1 calc R U . . .
C4_10 C 1.0996(10) 0.5719(5) 0.1380(11) 0.217(10) Uiso 1 1 d D . . . .
H4A_10 H 1.096812 0.570248 0.093495 0.325 Uiso 1 1 calc R U . . .
H4B_10 H 1.101798 0.591086 0.149698 0.325 Uiso 1 1 calc R U . . .
H4C_10 H 1.140151 0.562544 0.162213 0.325 Uiso 1 1 calc R U . . .
C1R_11 C 0.7916(8) 0.4911(3) 0.9726(7) 0.110(5) Uani 0.748(12) 1 d D . P E 1
CL1_11 Cl 0.7130(4) 0.49612(18) 0.9865(4) 0.247(4) Uani 0.748(12) 1 d D . P E 1
CL2_11 Cl 0.8043(5) 0.46115(14) 1.0077(4) 0.247(4) Uani 0.748(12) 1 d D . P E 1
CL3_11 Cl 0.8332(5) 0.51013(16) 1.0292(4) 0.247(4) Uani 0.748(12) 1 d D . P E 1
O111_11 O 0.8084(9) 0.5243(3) 1.0228(8) 0.034(5) Uiso 0.252(12) 1 d . . P E 2
C1R_12 C 0.1810(14) 0.6570(5) 0.6267(14) 0.20(3) Uiso 0.282(9) 1 d D . P D 1
CL1_12 Cl 0.2329(6) 0.6310(2) 0.6130(5) 0.107(4) Uiso 0.282(9) 1 d D . P D 1
CL2_12 Cl 0.2292(18) 0.6814(2) 0.6001(9) 0.267(14) Uiso 0.282(9) 1 d D . P D 1
CL3_12 Cl 0.2291(18) 0.6609(4) 0.7028(7) 0.281(16) Uiso 0.282(9) 1 d D . P D 1
CL1_13 Cl 0.1530(6) 0.6884(4) 0.6820(12) 0.463(15) Uiso 0.718(9) 1 d D . P D 2
CL2_13 Cl 0.0307(6) 0.6886(3) 0.6794(6) 0.258(5) Uiso 0.718(9) 1 d D . P D 2
CL3_13 Cl 0.0823(11) 0.7293(3) 0.6429(13) 0.544(19) Uiso 0.718(9) 1 d D . P D 2
C1R_13 C 0.0763(13) 0.6944(6) 0.6259(11) 0.34(3) Uiso 0.718(9) 1 d D . P D 2
C1R_14 C 0.8882(9) 0.8330(4) 0.3105(8) 0.134(7) Uiso 0.702(5) 1 d D . P A 1
CL1_14 Cl 0.9698(7) 0.8282(3) 0.3261(8) 0.348(9) Uiso 0.702(5) 1 d D . P A 1
CL2_14 Cl 0.8698(8) 0.8033(3) 0.3423(9) 0.389(10) Uiso 0.702(5) 1 d D . P A 1
CL3_14 Cl 0.8928(9) 0.8510(3) 0.3807(8) 0.371(10) Uiso 0.702(5) 1 d D . P A 1

loop_
_atom_site_aniso_label
_atom_site_aniso_U_11
_atom_site_aniso_U_22
_atom_site_aniso_U_33
_atom_site_aniso_U_23
_atom_site_aniso_U_13
_atom_site_aniso_U_12
NA1 0.076(3) 0.065(2) 0.094(3) -0.0023(18) 0.012(2) -0.0026(17)
C1A 0.059(7) 0.097(10) 0.143(12) -0.019(8) 0.014(7) -0.007(6)
C2A 0.055(8) 0.064(9) 0.34(3) -0.008(11) 0.013(11) 0.005(6)
C3A 0.086(10) 0.054(9) 0.38(3) -0.040(13) -0.002(14) 0.025(7)
C4A 0.091(10) 0.082(10) 0.232(19) -0.058(10) 0.015(11) 0.013(8)
C5A 0.082(8) 0.082(9) 0.136(12) -0.023(8) 0.020(8) -0.003(6)
C9A 0.058(6) 0.071(8) 0.121(10) -0.008(7) 0.017(6) -0.018(5)
N2A 0.035(4) 0.068(5) 0.137(8) -0.031(5) 0.003(4) -0.014(4)
C8A 0.052(6) 0.093(8) 0.079(7) -0.001(6) 0.007(5) -0.021(5)
C7A 0.069(7) 0.108(9) 0.090(8) -0.032(7) 0.008(6) -0.025(6)
C6A 0.081(9) 0.148(14) 0.191(16) -0.117(13) 0.055(10) -0.053(9)
C10A 0.063(6) 0.051(6) 0.073(7) -0.004(5) 0.000(5) -0.016(4)
C11A 0.039(5) 0.055(6) 0.082(6) 0.001(5) -0.002(4) -0.012(4)
C12A 0.045(5) 0.069(7) 0.082(6) 0.003(5) 0.001(4) -0.009(4)
C13A 0.046(5) 0.064(7) 0.112(9) 0.021(6) 0.000(5) -0.005(4)
C14A 0.045(5) 0.057(6) 0.087(7) 0.002(5) 0.000(5) -0.003(4)
C15A 0.035(5) 0.057(6) 0.074(6) 0.010(5) -0.004(4) -0.002(4)
C19A 0.038(5) 0.049(5) 0.071(6) 0.005(4) -0.011(4) -0.007(4)
N4A 0.041(4) 0.058(5) 0.075(5) 0.004(4) 0.001(4) -0.004(3)
C18A 0.038(5) 0.057(6) 0.083(7) -0.001(5) -0.007(4) -0.009(4)
C17A 0.043(5) 0.060(6) 0.069(6) -0.001(5) -0.002(4) -0.007(4)
C16A 0.040(5) 0.061(6) 0.089(7) -0.004(5) -0.010(4) -0.003(4)
C20A 0.055(6) 0.066(7) 0.075(7) 0.015(5) -0.006(5) -0.007(4)
C21A 0.052(5) 0.058(6) 0.087(7) 0.006(5) 0.006(5) -0.004(4)
C22A 0.092(8) 0.053(6) 0.089(7) 0.012(5) 0.009(6) -0.011(5)
C23A 0.100(8) 0.062(7) 0.088(8) 0.022(6) 0.007(6) -0.005(5)
C24A 0.074(7) 0.058(6) 0.109(9) 0.014(6) 0.001(6) -0.013(5)
C25A 0.059(6) 0.049(6) 0.097(8) 0.009(5) -0.005(5) -0.003(4)
C26A 0.054(6) 0.048(6) 0.115(9) 0.003(6) 0.002(5) -0.004(4)
C27A 0.080(7) 0.063(7) 0.105(9) -0.006(6) 0.026(6) -0.010(5)
C28A 0.063(6) 0.045(6) 0.088(7) -0.002(5) 0.012(5) -0.005(4)
C29A 0.048(5) 0.067(7) 0.092(8) 0.010(5) 0.003(5) -0.005(4)
C30A 0.069(7) 0.058(7) 0.110(9) -0.013(6) 0.022(6) -0.014(5)
C31A 0.046(5) 0.067(7) 0.078(7) -0.009(5) 0.002(4) -0.012(4)
C32A 0.075(7) 0.055(6) 0.102(8) -0.021(6) 0.011(6) -0.014(5)
C33A 0.071(7) 0.072(8) 0.079(7) -0.020(5) 0.013(5) -0.014(5)
C34A 0.061(6) 0.080(8) 0.068(6) -0.019(5) 0.006(5) -0.004(5)
C35A 0.044(5) 0.075(7) 0.071(7) -0.006(5) -0.006(4) -0.013(4)
C36A 0.048(5) 0.077(7) 0.068(7) -0.006(5) -0.008(5) -0.004(4)
C37A 0.051(6) 0.059(7) 0.080(7) -0.008(5) -0.005(5) -0.003(4)
C38A 0.062(6) 0.075(7) 0.065(7) -0.002(5) 0.001(5) -0.007(5)
C39A 0.086(7) 0.080(8) 0.079(7) -0.012(6) 0.025(6) -0.015(6)
C40A 0.057(6) 0.109(10) 0.071(7) 0.017(7) -0.017(5) -0.022(6)
C41A 0.046(6) 0.049(6) 0.122(9) -0.025(6) -0.003(5) -0.008(4)
C42A 0.057(6) 0.104(9) 0.103(9) 0.015(7) 0.007(6) -0.003(5)
C52A 0.060(7) 0.078(8) 0.141(12) -0.031(8) 0.009(7) -0.005(5)
C53A 0.053(6) 0.104(9) 0.098(9) -0.025(7) 0.007(6) -0.003(5)
C54A 0.051(6) 0.110(10) 0.099(9) -0.022(7) 0.005(5) 0.000(6)
C55A 0.051(6) 0.122(10) 0.084(8) -0.017(7) 0.001(5) -0.005(6)
C56A 0.048(6) 0.104(9) 0.096(8) -0.009(7) -0.005(5) -0.003(5)
C57A 0.047(6) 0.102(9) 0.107(9) 0.023(7) -0.009(6) -0.006(6)
C58A 0.061(7) 0.089(8) 0.102(9) -0.002(7) -0.004(6) -0.002(5)
C59A 0.042(6) 0.071(8) 0.132(10) -0.027(7) -0.001(6) 0.002(5)
C60A 0.034(5) 0.105(9) 0.094(8) -0.028(7) -0.005(5) -0.003(5)
C61A 0.033(5) 0.078(7) 0.104(8) -0.010(6) -0.003(5) -0.009(5)
C62A 0.040(6) 0.129(12) 0.108(9) -0.022(8) -0.006(6) -0.004(6)
N34A 0.031(4) 0.141(7) 0.132(7) 0.006(5) -0.001(5) -0.006(5)
C63A 0.034(5) 0.135(7) 0.104(7) -0.001(7) 0.002(5) -0.012(6)
C64A 0.053(7) 0.198(11) 0.086(7) 0.003(6) -0.008(6) 0.006(7)
C65A 0.054(7) 0.242(12) 0.096(8) 0.003(8) -0.007(6) -0.004(10)
C66A 0.062(8) 0.214(11) 0.134(9) 0.016(8) 0.007(8) -0.041(10)
C71A 0.055(7) 0.152(8) 0.152(9) 0.029(7) 0.019(8) -0.003(8)
C70A 0.068(8) 0.155(8) 0.155(11) 0.025(8) 0.007(8) -0.012(9)
C69A 0.075(9) 0.180(12) 0.244(17) 0.091(11) 0.009(12) -0.021(10)
C68A 0.080(10) 0.257(14) 0.229(17) 0.146(15) 0.027(14) 0.006(14)
C67A 0.078(10) 0.294(16) 0.171(12) 0.069(12) -0.004(10) -0.048(15)
N1A 0.048(6) 0.088(9) 0.238(16) 0.040(10) -0.006(7) 0.002(5)
N3A 0.045(4) 0.060(5) 0.072(5) 0.001(4) 0.004(3) -0.007(3)
N5A 0.060(5) 0.043(5) 0.080(5) 0.001(4) 0.002(4) -0.008(3)
N6A 0.051(5) 0.065(5) 0.091(6) 0.007(4) 0.004(4) -0.004(3)
N7A 0.051(4) 0.050(5) 0.094(6) -0.012(4) 0.010(4) -0.007(3)
N8A 0.046(4) 0.052(5) 0.078(5) -0.006(4) 0.002(3) 0.001(3)
N9A 0.050(4) 0.061(5) 0.081(5) -0.001(4) 0.003(4) 0.003(3)
N10A 0.051(4) 0.059(5) 0.068(5) 0.005(4) -0.003(4) 0.000(3)
C1B 0.043(5) 0.064(6) 0.081(7) -0.004(5) -0.006(5) -0.005(4)
C2B 0.046(5) 0.070(7) 0.064(6) 0.003(5) -0.006(4) -0.001(4)
C3B 0.030(5) 0.075(7) 0.084(7) 0.016(5) -0.017(4) -0.002(4)
C4B 0.033(5) 0.064(6) 0.080(7) 0.004(5) -0.004(4) -0.001(4)
C8B 0.035(5) 0.066(6) 0.062(6) 0.008(5) -0.010(4) -0.003(4)
N11A 0.039(4) 0.059(5) 0.079(5) 0.007(4) -0.006(3) -0.001(3)
C7B 0.041(5) 0.053(6) 0.073(6) 0.003(5) -0.005(4) -0.001(4)
C6B 0.038(5) 0.058(6) 0.085(7) -0.003(5) -0.013(4) 0.001(4)
C5B 0.040(5) 0.062(6) 0.086(7) 0.012(5) -0.005(4) -0.005(4)
N12A 0.056(5) 0.056(5) 0.085(6) 0.012(4) 0.000(4) -0.004(3)
N13A 0.049(4) 0.053(5) 0.069(5) -0.003(3) -0.001(3) -0.001(3)
C9B 0.051(5) 0.074(7) 0.054(5) -0.007(5) 0.000(4) -0.008(4)
C10B 0.054(6) 0.060(6) 0.088(8) -0.006(5) -0.016(5) -0.006(4)
C11B 0.054(6) 0.069(7) 0.065(6) -0.012(5) -0.008(4) -0.011(4)
C12B 0.047(5) 0.068(6) 0.067(6) -0.010(5) 0.002(4) -0.010(4)
C16B 0.033(5) 0.064(6) 0.071(6) -0.005(5) -0.008(4) -0.002(4)
N14A 0.044(4) 0.063(5) 0.073(5) -0.007(4) -0.005(3) -0.004(3)
C15B 0.057(6) 0.054(6) 0.067(6) 0.000(5) -0.004(4) -0.005(4)
C14B 0.065(6) 0.081(8) 0.068(6) 0.000(5) 0.005(5) -0.012(5)
C13B 0.055(6) 0.065(7) 0.077(6) -0.014(5) 0.002(5) 0.001(4)
N15A 0.058(5) 0.057(5) 0.069(5) -0.009(4) 0.006(4) -0.006(3)
N16A 0.054(5) 0.065(5) 0.075(5) -0.009(4) 0.004(4) -0.003(3)
N17A 0.054(4) 0.062(5) 0.070(5) -0.001(4) -0.001(4) -0.003(3)
N18A 0.059(5) 0.064(5) 0.064(5) -0.002(4) 0.000(4) -0.009(3)
N19A 0.056(5) 0.060(5) 0.086(6) -0.002(4) 0.013(4) -0.004(3)
N20A 0.057(5) 0.065(5) 0.091(6) 0.004(4) 0.007(4) -0.003(4)
N21A 0.088(6) 0.088(7) 0.108(7) 0.026(5) 0.038(5) 0.017(5)
N22A 0.069(6) 0.093(7) 0.106(7) 0.020(5) 0.025(5) -0.001(5)
C30B 0.064(7) 0.095(9) 0.098(9) 0.022(7) 0.009(6) 0.005(6)
C31B 0.087(8) 0.085(7) 0.088(8) 0.012(6) 0.011(6) 0.010(6)
C32B 0.066(7) 0.109(10) 0.078(7) 0.020(7) 0.005(5) 0.002(6)
C33B 0.053(6) 0.089(8) 0.082(7) 0.008(6) -0.002(5) -0.001(5)
C37B 0.067(7) 0.084(8) 0.090(8) 0.022(6) -0.004(6) 0.003(5)
N23A 0.057(5) 0.090(7) 0.094(6) 0.021(5) 0.003(4) -0.005(4)
C36B 0.047(6) 0.088(8) 0.084(7) 0.021(6) -0.014(5) -0.006(5)
C35B 0.062(7) 0.104(9) 0.077(7) 0.014(6) 0.009(5) -0.011(6)
C34B 0.056(6) 0.116(10) 0.086(8) 0.013(7) -0.005(6) -0.007(6)
N24A 0.071(5) 0.066(5) 0.085(6) 0.011(5) 0.002(5) -0.011(4)
N26A 0.040(4) 0.062(5) 0.110(7) -0.009(5) -0.011(4) -0.006(3)
C44B 0.038(5) 0.071(7) 0.107(8) 0.013(6) -0.003(5) -0.007(4)
C43B 0.037(5) 0.052(6) 0.150(11) 0.000(6) -0.006(6) 0.000(4)
C42B 0.042(6) 0.063(8) 0.143(11) 0.017(7) -0.016(6) 0.006(5)
C41B 0.038(5) 0.063(7) 0.130(10) 0.013(7) -0.007(5) -0.009(4)
C45B 0.038(5) 0.063(7) 0.091(7) 0.021(6) -0.012(5) -0.011(4)
N25A 0.043(4) 0.065(5) 0.108(7) 0.002(5) -0.011(4) -0.011(4)
C38B 0.042(5) 0.103(9) 0.083(7) 0.030(7) -0.015(5) -0.028(5)
C39B 0.047(6) 0.087(8) 0.119(9) 0.038(8) -0.016(6) -0.008(5)
C40B 0.042(6) 0.077(8) 0.125(10) 0.027(7) -0.010(6) -0.008(5)
N27A 0.055(5) 0.070(6) 0.095(6) -0.020(4) -0.004(4) -0.008(4)
N28A 0.048(4) 0.070(6) 0.082(6) -0.002(4) -0.003(4) 0.001(4)
N29A 0.052(5) 0.076(6) 0.081(5) 0.004(4) 0.006(4) -0.001(4)
N30A 0.047(5) 0.064(5) 0.121(7) -0.004(5) 0.005(4) -0.002(4)
C43A 0.062(7) 0.080(8) 0.113(9) 0.023(7) 0.019(6) 0.010(5)
C44A 0.050(7) 0.123(11) 0.170(13) 0.055(10) -0.003(7) 0.001(6)
C45A 0.054(7) 0.052(7) 0.26(2) 0.057(11) -0.011(9) -0.006(5)
C46A 0.080(8) 0.078(9) 0.140(11) 0.023(9) -0.003(8) -0.013(6)
C51A 0.066(7) 0.077(8) 0.113(9) -0.008(7) 0.015(6) -0.007(5)
C50A 0.049(6) 0.049(7) 0.191(14) -0.011(8) 0.016(7) -0.004(4)
C49A 0.064(8) 0.106(11) 0.199(15) -0.023(10) 0.030(8) -0.005(7)
C48A 0.086(9) 0.057(8) 0.234(19) -0.014(10) 0.001(11) 0.003(6)
C47A 0.070(8) 0.077(9) 0.227(19) 0.008(11) -0.007(10) -0.004(6)
N31A 0.071(6) 0.080(6) 0.127(8) -0.024(6) 0.027(5) -0.011(4)
N32A 0.056(5) 0.082(6) 0.098(6) -0.018(5) 0.000(4) -0.005(4)
N33A 0.051(5) 0.083(6) 0.099(7) -0.019(5) 0.006(5) -0.008(4)
N35A 0.070(8) 0.098(9) 0.264(19) 0.049(11) -0.010(10) 0.009(7)
O1A 0.063(5) 0.145(8) 0.192(10) 0.061(8) 0.000(6) 0.000(5)
O2A 0.129(8) 0.103(7) 0.134(8) 0.006(5) 0.009(6) 0.014(6)
O3A 0.070(4) 0.096(5) 0.081(5) -0.011(4) 0.013(3) -0.030(4)
O4A 0.097(5) 0.073(4) 0.076(5) 0.010(3) 0.026(4) -0.006(3)
O5A 0.150(8) 0.072(5) 0.112(6) 0.002(4) 0.050(5) 0.018(5)
O6A 0.077(5) 0.089(5) 0.080(5) -0.010(4) 0.010(4) -0.003(3)
O7A 0.070(4) 0.064(5) 0.095(5) -0.002(3) 0.002(3) -0.008(3)
O8A 0.112(6) 0.082(5) 0.076(5) -0.002(4) 0.027(4) -0.016(4)
O9A 0.107(6) 0.094(5) 0.085(5) 0.008(4) 0.021(4) -0.011(4)
O10A 0.094(5) 0.101(5) 0.091(5) 0.024(4) 0.008(4) -0.016(4)
O11A 0.059(4) 0.080(5) 0.139(7) -0.021(5) 0.005(4) 0.000(3)
O12A 0.097(6) 0.116(6) 0.102(6) 0.022(5) 0.027(5) 0.001(4)
O13A 0.086(6) 0.099(6) 0.143(7) -0.035(5) 0.021(5) 0.010(4)
O14A 0.070(5) 0.106(6) 0.125(6) -0.025(5) 0.012(4) 0.002(4)
O15A 0.142(10) 0.117(8) 0.207(12) -0.002(8) 0.024(9) 0.010(7)
O16A 0.071(7) 0.144(11) 0.320(19) 0.008(11) -0.005(8) 0.009(7)
C17B 0.056(6) 0.056(6) 0.083(7) -0.010(5) 0.005(5) -0.008(4)
C18B 0.102(8) 0.075(7) 0.067(6) -0.006(5) 0.013(6) -0.024(6)
C19B 0.103(9) 0.068(7) 0.091(8) -0.010(6) 0.025(6) -0.018(6)
C20B 0.054(6) 0.061(6) 0.094(7) -0.006(5) 0.003(5) -0.015(4)
C21B 0.041(5) 0.060(6) 0.089(7) 0.001(5) 0.001(4) -0.006(4)
C22B 0.075(7) 0.058(6) 0.089(7) -0.004(6) 0.010(5) -0.005(5)
C23B 0.077(7) 0.064(7) 0.098(8) 0.013(6) 0.005(6) 0.000(5)
C24B 0.069(7) 0.066(7) 0.091(8) -0.004(5) 0.003(5) -0.006(5)
C25B 0.056(6) 0.053(6) 0.088(7) 0.002(5) -0.006(5) -0.002(4)
C26B 0.054(5) 0.051(6) 0.075(6) -0.007(5) 0.000(4) -0.003(4)
C27B 0.095(8) 0.067(7) 0.092(8) -0.004(6) 0.011(6) 0.000(5)
C28B 0.092(8) 0.061(7) 0.091(8) -0.005(5) 0.014(6) -0.007(5)
C29B 0.064(6) 0.065(7) 0.082(7) -0.003(5) 0.008(5) -0.004(4)
C46B 0.051(6) 0.070(7) 0.089(8) -0.009(6) -0.007(5) -0.009(4)
C47B 0.064(6) 0.080(7) 0.075(7) -0.014(6) 0.006(5) -0.007(5)
C48B 0.051(6) 0.104(10) 0.112(9) -0.046(8) -0.002(6) -0.001(5)
C49B 0.048(6) 0.105(9) 0.102(8) -0.011(6) 0.003(5) -0.003(5)
C50B 0.041(5) 0.079(7) 0.075(7) -0.006(6) -0.007(4) -0.001(4)
O2W 0.068(4) 0.085(5) 0.138(6) -0.001(4) 0.021(4) 0.005(4)
O1W 0.074(5) 0.073(4) 0.116(5) 0.006(4) 0.020(4) 0.006(3)
O4W 0.109(7) 0.123(7) 0.182(10) 0.028(7) -0.023(7) -0.019(6)
O5W 0.107(6) 0.104(6) 0.134(7) 0.001(5) 0.021(5) -0.012(5)
O3W 0.098(7) 0.162(10) 0.222(12) 0.051(9) 0.024(7) 0.001(6)
O6W 0.076(5) 0.076(4) 0.129(6) -0.002(4) 0.017(4) -0.004(3)
CL4 0.095(3) 0.150(3) 0.204(4) 0.025(3) 0.007(3) -0.001(2)
C2R 0.060(7) 0.111(10) 0.148(12) -0.025(8) 0.000(7) 0.000(6)
C3R 0.075(8) 0.109(10) 0.134(11) -0.032(8) 0.007(8) -0.016(7)
C4R 0.090(10) 0.168(14) 0.166(14) -0.061(13) -0.015(9) -0.047(10)
C5R 0.084(10) 0.137(13) 0.182(15) -0.010(11) -0.025(10) -0.011(9)
C6R 0.090(9) 0.122(12) 0.193(16) -0.050(12) -0.001(11) 0.011(8)
C7R 0.070(8) 0.153(13) 0.173(13) -0.039(11) 0.009(8) 0.002(9)
S1C 0.085(2) 0.047(2) 0.067(2) -0.0187(16) -0.0003(17) 0.0022(16)
O3C 0.226(15) 0.061(6) 0.074(7) -0.013(5) 0.023(8) 0.003(7)
C1C 0.102(9) 0.119(18) 0.22(3) 0.065(19) 0.054(18) 0.040(13)
F1C 0.152(12) 0.110(10) 0.30(2) 0.026(10) 0.075(12) 0.065(9)
O1C 0.152(10) 0.048(5) 0.093(7) -0.008(5) 0.041(7) 0.014(5)
O2C 0.107(8) 0.083(7) 0.086(7) -0.015(5) -0.007(6) 0.026(6)
F2C 0.124(10) 0.108(9) 0.222(15) 0.021(9) -0.014(10) -0.025(7)
F3C 0.214(16) 0.124(10) 0.222(15) 0.013(10) 0.112(13) -0.023(9)
C1AA 0.018(5) 0.043(6) 0.039(6) 0.003(4) -0.004(4) -0.005(4)
CL1A 0.131(4) 0.130(4) 0.123(4) -0.023(3) 0.014(3) -0.037(3)
CL2A 0.083(3) 0.111(3) 0.091(3) -0.014(2) -0.008(2) -0.007(2)
CL3A 0.085(4) 0.157(5) 0.194(6) -0.041(4) -0.021(3) 0.027(3)
CL1B 0.182(4) 0.096(2) 0.192(4) 0.047(2) 0.070(3) 0.009(2)
CL2B 0.212(5) 0.106(3) 0.155(4) 0.031(2) 0.052(3) 0.024(3)
CL3B 0.164(5) 0.126(3) 0.300(7) 0.050(4) -0.009(4) -0.049(3)
C1BB 0.093(9) 0.112(10) 0.153(13) 0.034(9) 0.002(8) -0.001(8)
O1_1 0.102(7) 0.115(7) 0.161(9) -0.060(6) 0.029(6) -0.020(5)
C1_1 0.111(11) 0.157(13) 0.097(10) -0.030(9) 0.028(8) -0.024(9)
O1_2 0.066(4) 0.060(4) 0.078(4) -0.012(3) 0.014(3) -0.006(3)
C1_2 0.068(7) 0.074(7) 0.108(9) -0.023(6) 0.006(6) -0.012(5)
C2_2 0.081(8) 0.096(9) 0.168(13) -0.050(9) 0.010(8) -0.011(7)
C4_2 0.146(16) 0.174(17) 0.24(2) -0.101(16) 0.068(15) -0.087(13)
C3_2 0.121(12) 0.167(15) 0.191(16) -0.113(13) 0.058(11) -0.040(10)
O1_3 0.095(5) 0.042(4) 0.121(6) 0.005(4) 0.003(4) -0.002(3)
C1_3 0.096(9) 0.061(7) 0.154(12) -0.002(7) 0.008(8) -0.005(6)
C2_3 0.108(10) 0.063(8) 0.179(14) 0.002(8) -0.009(9) 0.001(7)
C4_3 0.19(2) 0.081(10) 0.26(2) -0.038(12) -0.001(16) 0.026(10)
C3_3 0.145(13) 0.077(9) 0.171(14) 0.042(8) 0.029(11) -0.012(8)
O1_4 0.070(4) 0.074(4) 0.073(4) 0.023(3) 0.005(3) 0.001(3)
C1_4 0.061(6) 0.102(8) 0.084(7) 0.038(6) 0.006(5) 0.006(5)
C2_4 0.091(9) 0.113(9) 0.091(8) 0.022(7) 0.000(6) -0.004(7)
C4_4 0.102(10) 0.153(12) 0.103(10) 0.050(8) 0.011(8) -0.012(8)
C3_4 0.093(10) 0.163(13) 0.142(12) 0.064(10) 0.025(8) 0.063(9)
O1_5 0.072(4) 0.058(4) 0.087(5) -0.016(3) 0.008(3) -0.004(3)
C1_5 0.076(7) 0.065(7) 0.092(8) -0.012(5) -0.006(5) -0.005(5)
C2_5 0.099(9) 0.080(8) 0.095(8) -0.026(6) 0.007(7) 0.001(6)
C4_5 0.135(12) 0.092(9) 0.118(10) -0.029(7) 0.003(9) 0.005(8)
C3_5 0.162(14) 0.098(10) 0.101(9) -0.023(7) 0.017(9) 0.014(8)
O1_6 0.079(5) 0.115(6) 0.081(5) 0.020(4) 0.007(4) -0.007(4)
C1_6 0.104(9) 0.135(11) 0.085(8) 0.014(8) 0.010(7) -0.030(8)
C2_6 0.131(12) 0.118(10) 0.096(9) -0.012(8) 0.037(9) -0.039(9)
C4_6 0.096(11) 0.155(14) 0.170(15) -0.028(12) 0.037(10) -0.020(10)
C3_6 0.162(14) 0.158(13) 0.117(11) -0.043(10) 0.061(10) -0.077(11)
O1_7 0.049(4) 0.058(5) 0.198(9) 0.023(5) 0.007(4) -0.006(3)
C1_7 0.060(7) 0.053(7) 0.255(18) 0.005(9) 0.013(9) -0.002(5)
O1_8 0.077(6) 0.090(6) 0.231(12) 0.040(6) 0.006(6) 0.002(4)
O1_9 0.085(5) 0.136(7) 0.085(6) 0.006(5) 0.015(4) 0.008(4)
C1_9 0.068(8) 0.193(15) 0.106(11) 0.009(10) 0.016(7) 0.004(8)
C2_9 0.149(16) 0.31(3) 0.085(10) 0.005(13) 0.032(10) 0.060(16)
C3_9 0.16(2) 0.37(3) 0.133(15) 0.091(18) 0.007(13) 0.02(2)
C4_9 0.22(2) 0.33(3) 0.120(15) 0.006(17) 0.042(15) 0.03(2)
O1_10 0.065(6) 0.289(16) 0.127(8) 0.020(9) -0.006(5) 0.009(7)
C1R_11 0.124(14) 0.095(11) 0.109(12) -0.015(9) 0.028(11) 0.010(10)
CL1_11 0.329(9) 0.222(6) 0.184(5) 0.025(4) 0.056(5) -0.065(5)
CL2_11 0.329(9) 0.222(6) 0.184(5) 0.025(4) 0.056(5) -0.065(5)
CL3_11 0.329(9) 0.222(6) 0.184(5) 0.025(4) 0.056(5) -0.065(5)

loop_
_atom_type_symbol
_atom_type_description
_atom_type_scat_dispersion_real
_atom_type_scat_dispersion_imag
_atom_type_scat_source
C C 0.0181 0.0091 'International Tables Vol C Tables 4.2.6.8 and 6.1.1.4'
H H 0.0000 0.0000 'International Tables Vol C Tables 4.2.6.8 and 6.1.1.4'
N N 0.0311 0.0180 'International Tables Vol C Tables 4.2.6.8 and 6.1.1.4'
O O 0.0492 0.0322 'International Tables Vol C Tables 4.2.6.8 and 6.1.1.4'
Na Na 0.1353 0.1239 'International Tables Vol C Tables 4.2.6.8 and 6.1.1.4'
Cl Cl 0.3639 0.7018 'International Tables Vol C Tables 4.2.6.8 and 6.1.1.4'
S S 0.3331 0.5567 'International Tables Vol C Tables 4.2.6.8 and 6.1.1.4'
F F 0.0727 0.0534 'International Tables Vol C Tables 4.2.6.8 and 6.1.1.4'

loop_
_geom_angle_atom_site_label_1
_geom_angle_atom_site_label_2
_geom_angle_atom_site_label_3
_geom_angle
O2W NA1 O1W 77.4(3)
O2W NA1 N19A 124.0(3)
O1W NA1 N19A 109.5(3)
O2W NA1 N18A 144.6(3)
O1W NA1 N18A 133.6(3)
N19A NA1 N18A 68.0(3)
O2W NA1 N17A 98.4(3)
O1W NA1 N17A 105.9(3)
N19A NA1 N17A 129.1(3)
N18A NA1 N17A 61.1(2)
C2A C1A C9A 120.0
C2A C1A N1A 111.3(5)
C9A C1A N1A 128.0(6)
C1A C2A C3A 120.0
C1A C2A H2A 120.0
C3A C2A H2A 120.0
C4A C3A C2A 120.0
C4A C3A H3A 120.0
C2A C3A H3A 120.0
C3A C4A C5A 120.0
C3A C4A H4A 120.0
C5A C4A H4A 120.0
C9A C5A C4A 120.0
C9A C5A C6A 120.0
C4A C5A C6A 120.0
N2A C9A C5A 120.0
N2A C9A C1A 120.0
C5A C9A C1A 120.0
C9A N2A C8A 120.0
C7A C8A N2A 120.0
C7A C8A C10A 125.5(6)
N2A C8A C10A 114.5(6)
C6A C7A C8A 120.0
C6A C7A H7A 120.0
C8A C7A H7A 120.0
C7A C6A C5A 120.0
C7A C6A O1_1 110.4(6)
C5A C6A O1_1 129.5(6)
O3A C10A C8A 114.8(9)
O3A C10A N3A 130.2(9)
C8A C10A N3A 114.9(8)
N3A C11A C12A 121.9(9)
N3A C11A C19A 116.8(7)
C12A C11A C19A 121.3(8)
C11A C12A C13A 117.2(10)
C11A C12A H12A 121.4
C13A C12A H12A 121.4
C12A C13A C14A 123.1(9)
C12A C13A H13A 118.4
C14A C13A H13A 118.4
C15A C14A C13A 120.5(8)
C15A C14A H14A 119.8
C13A C14A H14A 119.8
C14A C15A C19A 117.2(9)
C14A C15A C16A 124.4(8)
C19A C15A C16A 118.4(7)
N4A C19A C15A 119.7(8)
N4A C19A C11A 119.8(8)
C15A C19A C11A 120.4(7)
C19A N4A C18A 119.2(7)
N4A C18A C17A 126.5(8)
N4A C18A C20A 121.0(8)
C17A C18A C20A 112.4(8)
C16A C17A C18A 114.2(9)
C16A C17A H17A 122.9
C18A C17A H17A 122.9
C17A C16A O1_2 121.2(9)
C17A C16A C15A 121.8(8)
O1_2 C16A C15A 117.0(8)
O4A C20A N5A 127.8(8)
O4A C20A C18A 122.4(8)
N5A C20A C18A 109.7(7)
N5A C21A C22A 123.7(9)
N5A C21A C29A 114.0(8)
C22A C21A C29A 122.3(8)
C23A C22A C21A 120.0(10)
C23A C22A H22A 120.0
C21A C22A H22A 120.0
C24A C23A C22A 118.9(10)
C24A C23A H23A 120.5
C22A C23A H23A 120.5
C23A C24A C25A 124.3(9)
C23A C24A H24A 117.9
C25A C24A H24A 117.9
C29A C25A C26A 114.6(9)
C29A C25A C24A 118.9(9)
C26A C25A C24A 126.6(8)
O1_3 C26A C27A 124.2(9)
O1_3 C26A C25A 113.1(9)
C27A C26A C25A 122.7(8)
C26A C27A C28A 120.6(9)
C26A C27A H27A 119.7
C28A C27A H27A 119.7
N6A C28A C27A 117.1(8)
N6A C28A C30A 126.8(8)
C27A C28A C30A 116.2(8)
C25A C29A N6A 122.4(9)
C25A C29A C21A 115.5(9)
N6A C29A C21A 122.1(8)
O5A C30A N7A 113.5(7)
O5A C30A C28A 124.5(9)
N7A C30A C28A 121.9(8)
N8A C31A C32A 118.9(9)
N8A C31A N7A 113.9(8)
C32A C31A N7A 127.2(9)
C33A C32A C31A 122.3(9)
C33A C32A H32A 118.9
C31A C32A H32A 118.9
C34A C33A C32A 119.1(9)
C34A C33A H33A 120.5
C32A C33A H33A 120.5
C33A C34A C35A 116.1(10)
C33A C34A H34A 121.9
C35A C34A H34A 121.9
N9A C35A N8A 112.2(8)
N9A C35A C34A 121.0(9)
N8A C35A C34A 126.8(9)
O6A C36A N9A 130.0(9)
O6A C36A C1B 120.9(9)
N9A C36A C1B 109.1(9)
O7A C37A N12A 119.7(7)
O7A C37A C9B 124.0(8)
N12A C37A C9B 116.3(8)
O8A C38A N15A 130.0(8)
O8A C38A C17B 122.2(9)
N15A C38A C17B 107.8(7)
O9A C39A N21A 116.3(7)
O9A C39A C29B 128.9(9)
N21A C39A C29B 114.8(8)
O10A C40A N24A 127.5(11)
O10A C40A C36B 118.8(11)
N24A C40A C36B 113.6(10)
O11A C41A N27A 118.4(9)
O11A C41A C44B 126.7(9)
N27A C41A C44B 114.8(8)
N29A C42A O12A 124.1(6)
N29A C42A C43A 113.3(9)
O12A C42A C43A 122.5(9)
O13A C52A C53A 117.4(13)
O13A C52A N31A 127.1(11)
C53A C52A N31A 115.5(10)
N32A C53A C54A 127.7(11)
N32A C53A C52A 113.0(11)
C54A C53A C52A 119.3(11)
C55A C54A C53A 118.1(10)
C55A C54A H54A 120.9
C53A C54A H54A 120.9
C54A C55A O1_9 125.0(11)
C54A C55A C56A 115.9(11)
O1_9 C55A C56A 119.1(11)
C57A C56A C55A 120.0(12)
C57A C56A C61A 119.1(11)
C55A C56A C61A 120.9(11)
C58A C57A C56A 117.4(11)
C58A C57A H57A 121.3
C56A C57A H57A 121.3
C57A C58A C59A 123.4(11)
C57A C58A H58A 118.3
C59A C58A H58A 118.3
C60A C59A C58A 121.2(11)
C60A C59A H59A 119.4
C58A C59A H59A 119.4
C59A C60A C61A 116.4(11)
C59A C60A N33A 125.7(10)
C61A C60A N33A 117.9(10)
N32A C61A C60A 115.0(11)
N32A C61A C56A 122.9(10)
C60A C61A C56A 122.1(10)
O14A C62A N33A 123.6(11)
O14A C62A C63A 115.6(11)
N33A C62A C63A 120.8(11)
C63A N34A C71A 120.0
N34A C63A C64A 120.0
N34A C63A C62A 114.0(7)
C64A C63A C62A 125.8(7)
C65A C64A C63A 120.0
C65A C64A H64A 120.0
C63A C64A H64A 120.0
C64A C65A C66A 120.0
C64A C65A O1_10 122.1(7)
C66A C65A O1_10 117.9(7)
C71A C66A C65A 120.0
C71A C66A C67A 120.0
C65A C66A C67A 120.0
C70A C71A C66A 120.0
C70A C71A N34A 120.0
C66A C71A N34A 120.0
C69A C70A C71A 120.0
C69A C70A N35A 119.8(6)
C71A C70A N35A 119.2(6)
C68A C69A C70A 120.0
C68A C69A H69A 120.0
C70A C69A H69A 120.0
C69A C68A C67A 120.0
C69A C68A H68A 120.0
C67A C68A H68A 120.0
C68A C67A C66A 120.0
C68A C67A H67A 120.0
C66A C67A H67A 120.0
O2A N1A O1A 117.0(16)
O2A N1A C1A 119.3(12)
O1A N1A C1A 123.7(11)
C11A N3A C10A 128.2(8)
C11A N3A H3AA 115.9
C10A N3A H3AA 115.9
C21A N5A C20A 122.8(8)
C21A N5A H5A 118.6
C20A N5A H5A 118.6
C28A N6A C29A 122.7(7)
C30A N7A C31A 129.7(7)
C30A N7A H7AA 115.2
C31A N7A H7AA 115.2
C31A N8A C35A 116.8(8)
C36A N9A C35A 125.0(8)
C36A N9A H9A 117.5
C35A N9A H9A 117.5
C8B N10A C1B 117.2(7)
N10A C1B C2B 128.9(8)
N10A C1B C36A 116.7(8)
C2B C1B C36A 114.4(9)
C3B C2B C1B 114.9(9)
C3B C2B H2B 122.6
C1B C2B H2B 122.6
C2B C3B O1_4 121.1(9)
C2B C3B C4B 119.6(8)
O1_4 C3B C4B 119.3(8)
C5B C4B C8B 113.8(9)
C5B C4B C3B 126.4(8)
C8B C4B C3B 119.8(8)
N10A C8B N11A 116.5(8)
N10A C8B C4B 119.6(8)
N11A C8B C4B 123.9(8)
C7B N11A C8B 120.0(7)
N11A C7B C6B 121.1(9)
N11A C7B N12A 113.7(7)
C6B C7B N12A 125.2(8)
C7B C6B C5B 119.5(8)
C7B C6B H6B 120.2
C5B C6B H6B 120.2
C4B C5B C6B 121.7(8)
C4B C5B H5B 119.2
C6B C5B H5B 119.2
C37A N12A C7B 136.0(7)
C37A N12A H12B 112.0
C7B N12A H12B 112.0
C9B N13A C16B 117.5(7)
N13A C9B C10B 119.9(7)
N13A C9B C37A 115.2(8)
C10B C9B C37A 124.9(8)
C11B C10B C9B 122.7(8)
C11B C10B H10B 118.7
C9B C10B H10B 118.7
O1_5 C11B C10B 129.3(8)
O1_5 C11B C12B 112.0(8)
C10B C11B C12B 118.7(8)
C11B C12B C13B 123.9(8)
C11B C12B C16B 114.1(8)
C13B C12B C16B 122.0(8)
N14A C16B N13A 114.9(8)
N14A C16B C12B 118.1(8)
N13A C16B C12B 127.0(8)
C16B N14A C15B 118.5(8)
N14A C15B N15A 111.5(8)
N14A C15B C14B 126.9(8)
N15A C15B C14B 121.6(8)
C13B C14B C15B 115.7(9)
C13B C14B H14B 122.2
C15B C14B H14B 122.2
C14B C13B C12B 118.8(9)
C14B C13B H13B 120.6
C12B C13B H13B 120.6
C15B N15A C38A 126.5(7)
C15B N15A H15A 116.8
C38A N15A H15A 116.8
N17A N16A C17B 121.0(7)
N16A N17A C20B 117.5(8)
N16A N17A NA1 117.1(5)
C20B N17A NA1 125.0(6)
C25B N18A C21B 122.9(7)
C25B N18A NA1 114.1(5)
C21B N18A NA1 122.9(5)
C26B N19A N20A 122.6(7)
C26B N19A NA1 116.6(6)
N20A N19A NA1 120.3(5)
C29B N20A N19A 125.1(7)
C39A N21A C30B 129.1(9)
C39A N21A H21A 115.4
C30B N21A H21A 115.4
C30B N22A C37B 116.5(10)
N22A C30B N21A 109.0(10)
N22A C30B C31B 120.9(10)
N21A C30B C31B 130.0(11)
C32B C31B C30B 121.2(11)
C32B C31B H31B 119.4
C30B C31B H31B 119.4
C33B C32B C31B 120.0(11)
C33B C32B H32B 120.0
C31B C32B H32B 120.0
C32B C33B C37B 116.7(10)
C32B C33B C34B 124.4(11)
C37B C33B C34B 118.8(11)
N23A C37B N22A 111.6(11)
N23A C37B C33B 123.7(10)
N22A C37B C33B 124.4(11)
C36B N23A C37B 114.3(10)
N23A C36B C35B 127.6(11)
N23A C36B C40A 112.0(11)
C35B C36B C40A 120.4(10)
C34B C35B C36B 118.9(10)
C34B C35B H35B 120.6
C36B C35B H35B 120.6
C35B C34B O1_6 126.2(11)
C35B C34B C33B 116.6(11)
O1_6 C34B C33B 116.9(11)
C40A N24A C38B 132.1(9)
C40A N24A H24B 113.9
C38B N24A H24B 113.9
C44B N26A C45B 123.1(8)
N26A C44B C43B 120.3(9)
N26A C44B C41A 122.9(9)
C43B C44B C41A 116.8(10)
C42B C43B C44B 115.8(10)
C42B C43B H43B 122.1
C44B C43B H43B 122.1
O1_7 C42B C43B 123.5(11)
O1_7 C42B C41B 111.8(12)
C43B C42B C41B 124.8(10)
C45B C41B C40B 117.7(11)
C45B C41B C42B 114.0(11)
C40B C41B C42B 128.3(10)
N25A C45B C41B 118.7(11)
N25A C45B N26A 119.4(8)
C41B C45B N26A 121.9(11)
C45B N25A C38B 122.6(9)
N24A C38B N25A 117.6(9)
N24A C38B C39B 121.8(11)
N25A C38B C39B 120.6(12)
C40B C39B C38B 117.1(12)
C40B C39B H39B 121.5
C38B C39B H39B 121.5
C39B C40B C41B 123.3(10)
C39B C40B H40B 118.3
C41B C40B H40B 118.3
C41A N27A C46B 128.6(8)
C41A N27A H27B 115.7
C46B N27A H27B 115.7
C50B N28A C46B 115.8(9)
C42A N29A C50B 129.1(8)
C42A N29A H29A 115.5
C50B N29A H29A 115.5
C43A N30A C51A 120.0
N30A C43A C44A 120.0
N30A C43A C42A 119.6(6)
C44A C43A C42A 120.4(6)
C45A C44A C43A 120.0
C45A C44A H44A 120.0
C43A C44A H44A 120.0
C44A C45A C46A 120.0
C44A C45A O1_8 109.2(6)
C46A C45A O1_8 130.6(6)
C51A C46A C45A 120.0
C51A C46A C47A 120.0
C45A C46A C47A 120.0
C46A C51A C50A 120.0
C46A C51A N30A 120.0
C50A C51A N30A 120.0
C49A C50A C51A 120.0
C49A C50A N31A 117.0(5)
C51A C50A N31A 122.7(5)
C50A C49A C48A 120.0
C50A C49A H49A 120.0
C48A C49A H49A 120.0
C47A C48A C49A 120.0
C47A C48A H48A 120.0
C49A C48A H48A 120.0
C48A C47A C46A 120.0
C48A C47A H47A 120.0
C46A C47A H47A 120.0
C50A N31A C52A 136.7(8)
C50A N31A H31A 111.6
C52A N31A H31A 111.6
C61A N32A C53A 114.4(10)
C62A N33A C60A 130.3(9)
C62A N33A H33B 114.8
C60A N33A H33B 114.8
O16A N35A O15A 113(2)
O16A N35A C70A 119.9(14)
O15A N35A C70A 127.5(14)
N16A C17B C18B 125.5(8)
N16A C17B C38A 117.6(8)
C18B C17B C38A 116.9(9)
C19B C18B C17B 113.8(10)
C19B C18B H18B 123.1
C17B C18B H18B 123.1
C18B C19B C20B 119.0(9)
C18B C19B H19B 120.5
C20B C19B H19B 120.5
N17A C20B C21B 112.6(9)
N17A C20B C19B 123.2(8)
C21B C20B C19B 124.1(9)
C22B C21B N18A 125.4(8)
C22B C21B C20B 116.5(9)
N18A C21B C20B 118.0(8)
C21B C22B C23B 114.5(10)
C21B C22B H22B 122.8
C23B C22B H22B 122.8
C22B C23B C24B 121.1(9)
C22B C23B H23B 119.4
C24B C23B H23B 119.4
C25B C24B C23B 122.6(9)
C25B C24B H24C 118.7
C23B C24B H24C 118.7
N18A C25B C24B 113.4(7)
N18A C25B C26B 120.3(7)
C24B C25B C26B 126.3(8)
N19A C26B C27B 113.6(7)
N19A C26B C25B 120.4(7)
C27B C26B C25B 126.0(8)
C26B C27B C28B 122.8(9)
C26B C27B H27C 118.6
C28B C27B H27C 118.6
C29B C28B C27B 121.7(9)
C29B C28B H28B 119.1
C27B C28B H28B 119.1
C28B C29B N20A 114.2(8)
C28B C29B C39A 124.3(9)
N20A C29B C39A 121.4(8)
N28A C46B C47B 122.7(10)
N28A C46B N27A 109.3(9)
C47B C46B N27A 128.0(9)
C46B C47B C48B 122.2(10)
C46B C47B H47B 118.9
C48B C47B H47B 118.9
C49B C48B C47B 120.1(10)
C49B C48B H48B 119.9
C47B C48B H48B 119.9
C48B C49B C50B 111.7(11)
C48B C49B H49B 124.1
C50B C49B H49B 124.1
N28A C50B N29A 112.4(9)
N28A C50B C49B 127.3(9)
N29A C50B C49B 120.3(9)
C3R C2R C7R 120.0
C3R C2R CL4 120.6(9)
C7R C2R CL4 119.4(9)
C4R C3R C2R 120.0
C4R C3R H3R 120.0
C2R C3R H3R 120.0
C3R C4R C5R 120.0
C3R C4R H4R 120.0
C5R C4R H4R 120.0
C6R C5R C4R 120.0
C6R C5R H5R 120.0
C4R C5R H5R 120.0
C5R C6R C7R 120.0
C5R C6R H6R 120.0
C7R C6R H6R 120.0
C6R C7R C2R 120.0
C6R C7R H7R 120.0
C2R C7R H7R 120.0
O2C S1C O1C 117.0(6)
O2C S1C O3C 112.9(6)
O1C S1C O3C 123.9(6)
O2C S1C C1C 97.8(10)
O1C S1C C1C 102.2(11)
O3C S1C C1C 94.7(14)
F1C C1C F3C 108(2)
F1C C1C F2C 116(2)
F3C C1C F2C 115(2)
F1C C1C S1C 103.0(18)
F3C C1C S1C 110.0(17)
F2C C1C S1C 104.9(18)
CL3A C1AA CL1A 121.7(6)
CL3A C1AA CL2A 107.3(6)
CL1A C1AA CL2A 109.1(5)
CL1B C1BB CL3B 103.2(9)
CL1B C1BB CL2B 111.1(8)
CL3B C1BB CL2B 113.1(9)
C1_1 O1_1 C6A 131.5(8)
O1_1 C1_1 C2_1 119.6(11)
C1_1 C2_1 C4_1 105.5(15)
C1_1 C2_1 C3_1 121.0(14)
C4_1b C2_1 C3_1 115.1(17)
C16A O1_2 C1_2 123.0(6)
O1_2 C1_2 C2_2 117.1(7)
O1_2 C1_2 H1A_2 108.0
C2_2 C1_2 H1A_2 108.0
O1_2 C1_2 H1B_2 108.0
C2_2 C1_2 H1B_2 108.0
H1A_2 C1_2 H1B_2 107.3
C1_2 C2_2 C4_2 104.4(9)
C1_2 C2_2 C3_2 120.6(9)
C4_2 C2_2 C3_2 113.6(11)
C1_2 C2_2 H2_2 105.7
C4_2 C2_2 H2_2 105.7
C3_2 C2_2 H2_2 105.7
C2_2 C4_2 H4A_2 109.5
C2_2 C4_2 H4B_2 109.5
H4A_2 C4_2 H4B_2 109.5
C2_2 C4_2 H4C_2 109.5
H4A_2 C4_2 H4C_2 109.5
H4B_2 C4_2 H4C_2 109.5
C2_2 C3_2 H3A_2 109.5
C2_2 C3_2 H3B_2 109.5
H3A_2 C3_2 H3B_2 109.5
C2_2 C3_2 H3C_2 109.5
H3A_2 C3_2 H3C_2 109.5
H3B_2 C3_2 H3C_2 109.5
C26A O1_3 C1_3 116.7(8)
O1_3 C1_3 C2_3 111.1(7)
O1_3 C1_3 H1A_3 109.4
C2_3 C1_3 H1A_3 109.4
O1_3 C1_3 H1B_3 109.4
C2_3 C1_3 H1B_3 109.4
H1A_3 C1_3 H1B_3 108.0
C1_3 C2_3 C3_3 109.0(9)
C1_3 C2_3 C4_3 111.7(9)
C3_3 C2_3 C4_3 113.1(13)
C1_3 C2_3 H2_3 107.6
C3_3 C2_3 H2_3 107.6
C4_3 C2_3 H2_3 107.6
C2_3 C4_3 H4A_3 109.5
C2_3 C4_3 H4B_3 109.5
H4A_3 C4_3 H4B_3 109.5
C2_3 C4_3 H4C_3 109.5
H4A_3 C4_3 H4C_3 109.5
H4B_3 C4_3 H4C_3 109.5
C2_3 C3_3 H3A_3 109.5
C2_3 C3_3 H3B_3 109.5
H3A_3 C3_3 H3B_3 109.5
C2_3 C3_3 H3C_3 109.5
H3A_3 C3_3 H3C_3 109.5
H3B_3 C3_3 H3C_3 109.5
C3B O1_4 C1_4 124.9(7)
O1_4 C1_4 C2_4 120.1(7)
O1_4 C1_4 H1A_4 107.3
C2_4 C1_4 H1A_4 107.3
O1_4 C1_4 H1B_4 107.3
C2_4 C1_4 H1B_4 107.3
H1A_4 C1_4 H1B_4 106.9
C1_4 C2_4 C3_4 105.5(8)
C1_4 C2_4 C4_4 119.3(8)
C3_4 C2_4 C4_4 107.8(10)
C1_4 C2_4 H2_4 107.9
C3_4 C2_4 H2_4 107.9
C4_4 C2_4 H2_4 107.9
C2_4 C4_4 H4A_4 109.5
C2_4 C4_4 H4B_4 109.5
H4A_4 C4_4 H4B_4 109.5
C2_4 C4_4 H4C_4 109.5
H4A_4 C4_4 H4C_4 109.5
H4B_4 C4_4 H4C_4 109.5
C2_4 C3_4 H3A_4 109.5
C2_4 C3_4 H3B_4 109.5
H3A_4 C3_4 H3B_4 109.5
C2_4 C3_4 H3C_4 109.5
H3A_4 C3_4 H3C_4 109.5
H3B_4 C3_4 H3C_4 109.5
C1_5 O1_5 C11B 118.6(7)
O1_5 C1_5 C2_5 111.4(6)
O1_5 C1_5 H1A_5 109.3
C2_5 C1_5 H1A_5 109.3
O1_5 C1_5 H1B_5 109.3
C2_5 C1_5 H1B_5 109.3
H1A_5 C1_5 H1B_5 108.0
C1_5 C2_5 C4_5 119.4(9)
C1_5 C2_5 C3_5 111.5(7)
C4_5 C2_5 C3_5 110.0(9)
C1_5 C2_5 H2_5 104.8
C4_5 C2_5 H2_5 104.8
C3_5 C2_5 H2_5 104.8
C2_5 C4_5 H4A_5 109.5
C2_5 C4_5 H4B_5 109.5
H4A_5 C4_5 H4B_5 109.5
C2_5 C4_5 H4C_5 109.5
H4A_5 C4_5 H4C_5 109.5
H4B_5 C4_5 H4C_5 109.5
C2_5 C3_5 H3A_5 109.5
C2_5 C3_5 H3B_5 109.5
H3A_5 C3_5 H3B_5 109.5
C2_5 C3_5 H3C_5 109.5
H3A_5 C3_5 H3C_5 109.5
H3B_5 C3_5 H3C_5 109.5
C34B O1_6 C1_6 118.8(9)
O1_6 C1_6 C2_6 114.2(8)
O1_6 C1_6 H1A_6 108.7
C2_6 C1_6 H1A_6 108.7
O1_6 C1_6 H1B_6 108.7
C2_6 C1_6 H1B_6 108.7
H1A_6 C1_6 H1B_6 107.6
C1_6 C2_6 C4_6 102.5(10)
C1_6 C2_6 C3_6 110.8(9)
C4_6 C2_6 C3_6 123.3(13)
C1_6 C2_6 H2_6 106.3
C4_6 C2_6 H2_6 106.3
C3_6 C2_6 H2_6 106.3
C2_6 C4_6 H4A_6 109.5
C2_6 C4_6 H4B_6 109.5
H4A_6 C4_6 H4B_6 109.5
C2_6 C4_6 H4C_6 109.5
H4A_6 C4_6 H4C_6 109.5
H4B_6 C4_6 H4C_6 109.5
C2_6 C3_6 H3A_6 109.5
C2_6 C3_6 H3B_6 109.5
H3A_6 C3_6 H3B_6 109.5
C2_6 C3_6 H3C_6 109.5
H3A_6 C3_6 H3C_6 109.5
H3B_6 C3_6 H3C_6 109.5
C42B O1_7 C1_7 115.4(9)
O1_7 C1_7 C2_7 109.2(9)
O1_7 C1_7 H1A_7 109.8
C2_7 C1_7 H1A_7 109.8
O1_7 C1_7 H1B_7 109.8
C2_7 C1_7 H1B_7 109.8
H1A_7 C1_7 H1B_7 108.3
C1_7 C2_7 C3_7 107.6(12)
C1_7 C2_7 C4_7 111.3(11)
C3_7 C2_7 C4_7 113.1(15)
C1_7 C2_7 H2_7 108.2
C3_7 C2_7 H2_7 108.2
C4_7 C2_7 H2_7 108.2
C2_7 C4_7 H4A_7 109.5
C2_7 C4_7 H4B_7 109.5
H4A_7 C4_7 H4B_7 109.5
C2_7 C4_7 H4C_7 109.5
H4A_7 C4_7 H4C_7 109.5
H4B_7 C4_7 H4C_7 109.5
C2_7 C3_7 H3A_7 109.5
C2_7 C3_7 H3B_7 109.5
H3A_7 C3_7 H3B_7 109.5
C2_7 C3_7 H3C_7 109.5
H3A_7 C3_7 H3C_7 109.5
H3B_7 C3_7 H3C_7 109.5
C1_8 O1_8 C45A 131.4(10)
O1_8 C1_8 C2_8 116.5(13)
C1_8 C2_8 C4_8 102.0(17)
C1_8 C2_8 C3_8 109.2(15)
C4_8 C2_8 C3_8 107.8(18)
C1_9 O1_9 C55A 125.0(9)
O1_9 C1_9 C2_9 119.9(10)
O1_9 C1_9 H1A_9 107.4
C2_9 C1_9 H1A_9 107.4
O1_9 C1_9 H1B_9 107.4
C2_9 C1_9 H1B_9 107.4
H1A_9 C1_9 H1B_9 106.9
C1_9 C2_9 C3_9 111.4(12)
C1_9 C2_9 C4_9 120.8(13)
C3_9 C2_9 C4_9 109.1(15)
C1_9 C2_9 H2_9 104.7
C3_9 C2_9 H2_9 104.7
C4_9 C2_9 H2_9 104.7
C2_9 C3_9 H3A_9 109.5
C2_9 C3_9 H3B_9 109.5
H3A_9 C3_9 H3B_9 109.5
C2_9 C3_9 H3C_9 109.5
H3A_9 C3_9 H3C_9 109.5
H3B_9 C3_9 H3C_9 109.5
C2_9 C4_9 H4A_9 109.5
C2_9 C4_9 H4B_9 109.5
H4A_9 C4_9 H4B_9 109.5
C2_9 C4_9 H4C_9 109.5
H4A_9 C4_9 H4C_9 109.5
H4B_9 C4_9 H4C_9 109.5
C1_10 O1_10 C65A 122.7(10)
O1_10 C1_10 C2_10 113.0(12)
O1_10 C1_10 H1A_10 109.0
C2_10 C1_10 H1A_10 109.0
O1_10 C1_10 H1B_10 109.0
C2_10 C1_10 H1B_10 109.0
H1A_10 C1_10 H1B_10 107.8
C1_10 C2_10 C3_10 114.1(16)
C1_10 C2_10 C4_10 114.7(17)
C3_10 C2_10 C4_10 103.9(18)
C1_10 C2_10 H2_10 107.9
C3_10 C2_10 H2_10 107.9
C4_10 C2_10 H2_10 107.9
C2_10 C3_10 H3A_10 109.5
C2_10 C3_10 H3B_10 109.5
H3A_10 C3_10 H3B_10 109.5
C2_10 C3_10 H3C_10 109.5
H3A_10 C3_10 H3C_10 109.5
H3B_10 C3_10 H3C_10 109.5
C2_10 C4_10 H4A_10 109.5
C2_10 C4_10 H4B_10 109.5
H4A_10 C4_10 H4B_10 109.5
C2_10 C4_10 H4C_10 109.5
H4A_10 C4_10 H4C_10 109.5
H4B_10 C4_10 H4C_10 109.5
CL3_11 C1R_11 CL2_11 99.4(8)
CL3_11 C1R_11 CL1_11 96.1(7)
CL2_11 C1R_11 CL1_11 94.7(7)
CL3_12 C1R_12 CL1_12 91.9(10)
CL3_12 C1R_12 CL2_12 91.5(10)
CL1_12 C1R_12 CL2_12 91.1(10)
CL2_13 C1R_13 CL3_13 92.0(10)
CL2_13 C1R_13 CL1_13 91.8(10)
CL3_13 C1R_13 CL1_13 90.7(9)
CL1_14 C1R_14 CL2_14 96.6(9)
CL1_14 C1R_14 CL3_14 94.0(8)
CL2_14 C1R_14 CL3_14 91.7(8)

loop_
_geom_bond_atom_site_label_1
_geom_bond_atom_site_label_2
_geom_bond_distance
NA1 O2W 2.330(8)
NA1 O1W 2.344(8)
NA1 N19A 2.586(8)
NA1 N18A 2.625(8)
NA1 N17A 2.701(8)
C1A C2A 1.3900
C1A C9A 1.3900
C1A N1A 1.614(19)
C2A C3A 1.3900
C2A H2A 0.9500
C3A C4A 1.3900
C3A H3A 0.9500
C4A C5A 1.3900
C4A H4A 0.9500
C5A C9A 1.3900
C5A C6A 1.3900
C9A N2A 1.3900
N2A C8A 1.3900
C8A C7A 1.3900
C8A C10A 1.410(11)
C7A C6A 1.3900
C7A H7A 0.9500
C6A O1_1 1.632(11)
C10A O3A 1.290(11)
C10A N3A 1.414(12)
C11A N3A 1.403(12)
C11A C12A 1.405(13)
C11A C19A 1.503(13)
C12A C13A 1.408(14)
C12A H12A 0.9500
C13A C14A 1.466(14)
C13A H13A 0.9500
C14A C15A 1.431(12)
C14A H14A 0.9500
C15A C19A 1.436(12)
C15A C16A 1.518(14)
C19A N4A 1.371(11)
N4A C18A 1.397(12)
C18A C17A 1.441(13)
C18A C20A 1.557(13)
C17A C16A 1.374(13)
C17A H17A 0.9500
C16A O1_2 1.400(11)
C20A O4A 1.252(2)
C20A N5A 1.396(11)
C21A N5A 1.383(11)
C21A C22A 1.478(14)
C21A C29A 1.530(15)
C22A C23A 1.403(14)
C22A H22A 0.9500
C23A C24A 1.389(16)
C23A H23A 0.9500
C24A C25A 1.530(15)
C24A H24A 0.9500
C25A C29A 1.416(13)
C25A C26A 1.478(15)
C26A O1_3 1.357(12)
C26A C27A 1.447(15)
C27A C28A 1.448(14)
C27A H27A 0.9500
C28A N6A 1.395(12)
C28A C30A 1.5005(11)
C29A N6A 1.471(13)
C30A O5A 1.291(12)
C30A N7A 1.390(12)
C31A N8A 1.329(11)
C31A C32A 1.497(14)
C31A N7A 1.500(12)
C32A C33A 1.457(15)
C32A H32A 0.9500
C33A C34A 1.331(14)
C33A H33A 0.9500
C34A C35A 1.480(14)
C34A H34A 0.9500
C35A N9A 1.415(12)
C35A N8A 1.420(12)
C36A O6A 1.265(12)
C36A N9A 1.412(13)
C36A C1B 1.552(14)
C37A O7A 1.261(10)
C37A N12A 1.421(12)
C37A C9B 1.5003(11)
C38A O8A 1.252(2)
C38A N15A 1.407(11)
C38A C17B 1.543(13)
C39A O9A 1.251(2)
C39A N21A 1.419(12)
C39A C29B 1.5005(11)
C40A O10A 1.296(13)
C40A N24A 1.360(14)
C40A C36B 1.507(16)
C41A O11A 1.287(11)
C41A N27A 1.384(12)
C41A C44B 1.5003(11)
C42A N29A 1.359(14)
C42A O12A 1.377(13)
C42A C43A 1.501(2)
C52A O13A 1.267(14)
C52A C53A 1.507(17)
C52A N31A 1.515(17)
C53A N32A 1.385(14)
C53A C54A 1.470(17)
C54A C55A 1.397(16)
C54A H54A 0.9500
C55A O1_9 1.442(15)
C55A C56A 1.456(16)
C56A C57A 1.409(16)
C56A C61A 1.503(16)
C57A C58A 1.405(17)
C57A H57A 0.9500
C58A C59A 1.470(17)
C58A H58A 0.9500
C59A C60A 1.383(15)
C59A H59A 0.9500
C60A C61A 1.446(15)
C60A N33A 1.468(15)
C61A N32A 1.338(13)
C62A O14A 1.258(14)
C62A N33A 1.401(15)
C62A C63A 1.526(12)
N34A C63A 1.3900
N34A C71A 1.3900
C63A C64A 1.3900
C64A C65A 1.3900
C64A H64A 0.9500
C65A C66A 1.3900
C65A O1_10 1.643(13)
C66A C71A 1.3900
C66A C67A 1.3900
C71A C70A 1.3900
C70A C69A 1.3900
C70A N35A 1.58(2)
C69A C68A 1.3900
C69A H69A 0.9500
C68A C67A 1.3900
C68A H68A 0.9500
C67A H67A 0.9500
N1A O2A 1.263(14)
N1A O1A 1.292(15)
N3A H3AA 0.8800
N5A H5A 0.8800
N7A H7AA 0.8800
N9A H9A 0.8800
N10A C8B 1.356(11)
N10A C1B 1.401(12)
C1B C2B 1.444(13)
C2B C3B 1.386(13)
C2B H2B 0.9500
C3B O1_4 1.404(11)
C3B C4B 1.502(14)
C4B C5B 1.388(13)
C4B C8B 1.492(13)
C8B N11A 1.410(12)
N11A C7B 1.314(11)
C7B C6B 1.437(13)
C7B N12A 1.491(12)
C6B C5B 1.463(14)
C6B H6B 0.9500
C5B H5B 0.9500
N12A H12B 0.8800
N13A C9B 1.351(11)
N13A C16B 1.401(12)
C9B C10B 1.482(14)
C10B C11B 1.432(14)
C10B H10B 0.9500
C11B O1_5 1.425(12)
C11B C12B 1.439(13)
C12B C13B 1.470(14)
C12B C16B 1.490(13)
C16B N14A 1.368(11)
N14A C15B 1.375(12)
C15B N15A 1.398(11)
C15B C14B 1.490(14)
C14B C13B 1.373(13)
C14B H14B 0.9500
C13B H13B 0.9500
N15A H15A 0.8800
N16A N17A 1.351(10)
N16A C17B 1.434(12)
N17A C20B 1.377(12)
N18A C25B 1.417(11)
N18A C21B 1.426(12)
N19A C26B 1.374(11)
N19A N20A 1.439(11)
N20A C29B 1.412(12)
N21A C30B 1.467(14)
N21A H21A 0.8800
N22A C30B 1.323(15)
N22A C37B 1.414(14)
C30B C31B 1.488(17)
C31B C32B 1.375(15)
C31B H31B 0.9500
C32B C33B 1.371(16)
C32B H32B 0.9500
C33B C37B 1.462(16)
C33B C34B 1.489(16)
C37B N23A 1.378(15)
N23A C36B 1.371(13)
C36B C35B 1.438(16)
C35B C34B 1.389(16)
C35B H35B 0.9500
C34B O1_6 1.392(15)
N24A C38B 1.394(15)
N24A H24B 0.8800
N26A C44B 1.371(13)
N26A C45B 1.440(13)
C44B C43B 1.475(14)
C43B C42B 1.462(17)
C43B H43B 0.9500
C42B O1_7 1.366(13)
C42B C41B 1.482(18)
C41B C45B 1.439(14)
C41B C40B 1.479(17)
C45B N25A 1.375(14)
N25A C38B 1.423(14)
C38B C39B 1.442(15)
C39B C40B 1.364(17)
C39B H39B 0.9500
C40B H40B 0.9500
N27A C46B 1.488(14)
N27A H27B 0.8800
N28A C50B 1.354(13)
N28A C46B 1.372(12)
N29A C50B 1.421(13)
N29A H29A 0.8800
N30A C43A 1.3900
N30A C51A 1.3900
C43A C44A 1.3900
C44A C45A 1.3900
C44A H44A 0.9500
C45A C46A 1.3900
C45A O1_8 1.526(11)
C46A C51A 1.3900
C46A C47A 1.3900
C51A C50A 1.3900
C50A C49A 1.3900
C50A N31A 1.473(12)
C49A C48A 1.3900
C49A H49A 0.9500
C48A C47A 1.3900
C48A H48A 0.9500
C47A H47A 0.9500
N31A H31A 0.8800
N33A H33B 0.8800
N35A O16A 1.212(18)
N35A O15A 1.280(18)
C17B C18B 1.438(14)
C18B C19B 1.406(15)
C18B H18B 0.9500
C19B C20B 1.528(15)
C19B H19B 0.9500
C20B C21B 1.507(14)
C21B C22B 1.397(13)
C22B C23B 1.409(14)
C22B H22B 0.9500
C23B C24B 1.504(15)
C23B H23B 0.9500
C24B C25B 1.436(13)
C24B H24C 0.9500
C25B C26B 1.5006(11)
C26B C27B 1.464(13)
C27B C28B 1.468(15)
C27B H27C 0.9500
C28B C29B 1.388(13)
C28B H28B 0.9500
C46B C47B 1.396(14)
C47B C48B 1.433(16)
C47B H47B 0.9500
C48B C49B 1.417(16)
C48B H48B 0.9500
C49B C50B 1.548(16)
C49B H49B 0.9500
CL4 C2R 1.791(11)
C2R C3R 1.3900
C2R C7R 1.3900
C3R C4R 1.3900
C3R H3R 0.9500
C4R C5R 1.3900
C4R H4R 0.9500
C5R C6R 1.3900
C5R H5R 0.9500
C6R C7R 1.3900
C6R H6R 0.9500
C7R H7R 0.9500
S1C O2C 1.444(11)
S1C O1C 1.476(11)
S1C O3C 1.519(11)
S1C C1C 1.70(2)
C1C F1C 1.33(3)
C1C F3C 1.41(3)
C1C F2C 1.41(3)
C1AA CL3A 1.571(11)
C1AA CL1A 1.693(11)
C1AA CL2A 1.854(9)
CL1B C1BB 1.636(16)
CL2B C1BB 1.868(18)
CL3B C1BB 1.669(15)
O1_1 C1_1 1.4073(11)
C1_1 C2_1 1.5033(11)
C2_1 C4_1 1.5099(11)
C2_1 C3_1 1.5101(11)
O1_2 C1_2 1.4076(11)
C1_2 C2_2 1.5031(11)
C1_2 H1A_2 0.9900
C1_2 H1B_2 0.9900
C2_2 C4_2 1.5100(11)
C2_2 C3_2 1.5102(11)
C2_2 H2_2 1.0000
C4_2 H4A_2 0.9800
C4_2 H4B_2 0.9800
C4_2 H4C_2 0.9800
C3_2 H3A_2 0.9800
C3_2 H3B_2 0.9800
C3_2 H3C_2 0.9800
O1_3 C1_3 1.4073(11)
C1_3 C2_3 1.5031(11)
C1_3 H1A_3 0.9900
C1_3 H1B_3 0.9900
C2_3 C3_3 1.5099(11)
C2_3 C4_3 1.5101(11)
C2_3 H2_3 1.0000
C4_3 H4A_3 0.9800
C4_3 H4B_3 0.9800
C4_3 H4C_3 0.9800
C3_3 H3A_3 0.9800
C3_3 H3B_3 0.9800
C3_3 H3C_3 0.9800
O1_4 C1_4 1.4075(11)
C1_4 C2_4 1.5031(11)
C1_4 H1A_4 0.9900
C1_4 H1B_4 0.9900
C2_4 C3_4 1.5098(11)
C2_4 C4_4 1.5102(11)
C2_4 H2_4 1.0000
C4_4 H4A_4 0.9800
C4_4 H4B_4 0.9800
C4_4 H4C_4 0.9800
C3_4 H3A_4 0.9800
C3_4 H3B_4 0.9800
C3_4 H3C_4 0.9800
O1_5 C1_5 1.4072(10)
C1_5 C2_5 1.5035(11)
C1_5 H1A_5 0.9900
C1_5 H1B_5 0.9900
C2_5 C4_5 1.5102(11)
C2_5 C3_5 1.5102(11)
C2_5 H2_5 1.0000
C4_5 H4A_5 0.9800
C4_5 H4B_5 0.9800
C4_5 H4C_5 0.9800
C3_5 H3A_5 0.9800
C3_5 H3B_5 0.9800
C3_5 H3C_5 0.9800
O1_6 C1_6 1.4073(11)
C1_6 C2_6 1.5029(11)
C1_6 H1A_6 0.9900
C1_6 H1B_6 0.9900
C2_6 C4_6 1.5100(11)
C2_6 C3_6 1.5100(11)
C2_6 H2_6 1.0000
C4_6 H4A_6 0.9800
C4_6 H4B_6 0.9800
C4_6 H4C_6 0.9800
C3_6 H3A_6 0.9800
C3_6 H3B_6 0.9800
C3_6 H3C_6 0.9800
O1_7 C1_7 1.4070(11)
C1_7 C2_7 1.5030(11)
C1_7 H1A_7 0.9900
C1_7 H1B_7 0.9900
C2_7 C3_7 1.5100(11)
C2_7 C4_7 1.5100(11)
C2_7 H2_7 1.0000
C4_7 H4A_7 0.9800
C4_7 H4B_7 0.9800
C4_7 H4C_7 0.9800
C3_7 H3A_7 0.9800
C3_7 H3B_7 0.9800
C3_7 H3C_7 0.9800
O1_8 C1_8 1.4074(11)
C1_8 C2_8 1.5031(11)
C2_8 C4_8 1.5099(11)
C2_8 C3_8 1.5100(11)
O1_9 C1_9 1.4072(11)
C1_9 C2_9 1.5031(11)
C1_9 H1A_9 0.9900
C1_9 H1B_9 0.9900
C2_9 C3_9 1.5099(11)
C2_9 C4_9 1.5100(11)
C2_9 H2_9 1.0000
C3_9 H3A_9 0.9800
C3_9 H3B_9 0.9800
C3_9 H3C_9 0.9800
C4_9 H4A_9 0.9800
C4_9 H4B_9 0.9800
C4_9 H4C_9 0.9800
O1_10 C1_10 1.4071(11)
C1_10 C2_10 1.5032(11)
C1_10 H1A_10 0.9900
C1_10 H1B_10 0.9900
C2_10 C3_10 1.5100(11)
C2_10 C4_10 1.5100(11)
C2_10 H2_10 1.0000
C3_10 H3A_10 0.9800
C3_10 H3B_10 0.9800
C3_10 H3C_10 0.9800
C4_10 H4A_10 0.9800
C4_10 H4B_10 0.9800
C4_10 H4C_10 0.9800
C1R_11 CL3_11 1.620(14)
C1R_11 CL2_11 1.658(14)
C1R_11 CL1_11 1.741(15)
C1R_12 CL3_12 1.73(2)
C1R_12 CL1_12 1.75(2)
C1R_12 CL2_12 1.76(2)
CL1_13 C1R_13 1.76(2)
CL2_13 C1R_13 1.72(2)
CL3_13 C1R_13 1.75(2)
C1R_14 CL1_14 1.639(16)
C1R_14 CL2_14 1.708(16)
C1R_14 CL3_14 1.777(17)
